data_7129460
loop_
_publ_author_name
'Goodwin, Conrad A. P.'
'Ciccone, Sierra R.'
'Bekoe, Samuel'
'Majumdar, Sourav'
'Scott, Brian L.'
'Ziller, Joseph W.'
'Gaunt, Andrew J.'
'Furche, Filipp'
'Evans, William J.'

_publ_section_title
;
 2.2.2-Cryptand complexes of neptunium(iii) and plutonium(iii)
;
_journal_name_full 'Chemical Communications'
_journal_paper_doi 10.1039/D1CC05904A
_journal_year 2022
_chemical_formula_moiety 'C20 H36 F6 N2 O12 Pu S2, C F3 O3 S'
_chemical_formula_sum 'C21 H36 F9 N2 O15 Pu S3'
_chemical_formula_weight 1062.76
_space_group_crystal_system triclinic
_space_group_IT_number 2
_space_group_name_Hall '-P 1'
_space_group_name_H-M_alt 'P -1'
_atom_sites_solution_hydrogens geom
_atom_sites_solution_primary dual
_audit_creation_date 2021-04-27
_audit_creation_method
;
Olex2 1.3
(compiled 2020.11.12 svn.r5f609507 for OlexSys, GUI svn.r6272)
;
_audit_update_record
;
2021-09-10 deposited with the CCDC.	2021-12-13 downloaded from the CCDC.
;
_cell_angle_alpha 64.334(16)
_cell_angle_beta 64.496(16)
_cell_angle_gamma 62.224(17)
_cell_formula_units_Z 6
_cell_length_a 18.231(3)
_cell_length_b 19.555(3)
_cell_length_c 19.607(3)
_cell_measurement_reflns_used 6903
_cell_measurement_temperature 100(1)
_cell_measurement_theta_max 25.1100
_cell_measurement_theta_min 1.9370
_cell_volume 5340.2(18)
_computing_cell_refinement 'CrysAlisPro 1.171.40.67a (Rigaku OD, 2019)'
_computing_data_collection 'CrysAlisPro 1.171.40.67a (Rigaku OD, 2019)'
_computing_data_reduction 'CrysAlisPro 1.171.40.67a (Rigaku OD, 2019)'
_computing_molecular_graphics 'Olex2 1.3 (Dolomanov et al., 2009)'
_computing_publication_material 'Olex2 1.3 (Dolomanov et al., 2009)'
_computing_structure_refinement 'SHELXL 2018/3 (Sheldrick, 2015)'
_diffrn_ambient_temperature 100(1)
_diffrn_detector 'CCD plate'
_diffrn_measured_fraction_theta_full 0.992
_diffrn_measured_fraction_theta_max 0.991
_diffrn_measurement_details
;
List of Runs (angles in degrees, time in seconds):

  # Type    Start    End  Width  t~exp~   \w     \q     \k     \f   Frames
#--------------------------------------------------------------------------
  1  \w      2.26 122.26   0.50    3.00    --   28.00  73.75 -25.74  240
  2  \w      2.26 122.26   0.50    3.00    --   28.00  73.75  64.26  240
  3  \w    -53.74  65.76   0.50    3.00    --  -28.00  73.75 154.26  239
  4  \w    -53.74  65.76   0.50    3.00    --  -28.00  73.75-115.74  239
;
_diffrn_measurement_device 'abstract diffractometer'
_diffrn_measurement_device_type 'Saxi-CrysAlisPro-abstract goniometer imported SAXI images'
_diffrn_measurement_method '\w scans'
_diffrn_orient_matrix_type 'CrysAlisPro convention (1999,Acta A55,543-557)'
_diffrn_orient_matrix_UB_11 0.0206720000
_diffrn_orient_matrix_UB_12 0.0279070000
_diffrn_orient_matrix_UB_13 -0.0114295000
_diffrn_orient_matrix_UB_21 0.0026073000
_diffrn_orient_matrix_UB_22 -0.0130148000
_diffrn_orient_matrix_UB_23 0.0389968000
_diffrn_orient_matrix_UB_31 0.0408968000
_diffrn_orient_matrix_UB_32 -0.0297986000
_diffrn_orient_matrix_UB_33 -0.0101910000
_diffrn_radiation_monochromator graphite
_diffrn_radiation_probe x-ray
_diffrn_radiation_type 'Mo K\a'
_diffrn_radiation_wavelength 0.71073
_diffrn_reflns_av_R_equivalents 0.0831
_diffrn_reflns_av_unetI/netI 0.1084
_diffrn_reflns_Laue_measured_fraction_full 0.992
_diffrn_reflns_Laue_measured_fraction_max 0.991
_diffrn_reflns_limit_h_max 16
_diffrn_reflns_limit_h_min -22
_diffrn_reflns_limit_k_max 19
_diffrn_reflns_limit_k_min -23
_diffrn_reflns_limit_l_max 23
_diffrn_reflns_limit_l_min -23
_diffrn_reflns_number 43582
_diffrn_reflns_point_group_measured_fraction_full 0.992
_diffrn_reflns_point_group_measured_fraction_max 0.991
_diffrn_reflns_theta_full 25.242
_diffrn_reflns_theta_max 25.682
_diffrn_reflns_theta_min 1.955
_diffrn_source 'fine-focus sealed X-ray tube'
_diffrn_source_type 'Enhance (Mo) X-ray Source'
_exptl_absorpt_coefficient_mu 2.140
_exptl_absorpt_correction_T_max 1.00000
_exptl_absorpt_correction_T_min 0.18422
_exptl_absorpt_correction_type multi-scan
_exptl_absorpt_process_details
;
CrysAlisPro 1.171.40.67a (Rigaku Oxford Diffraction, 2019)
Empirical absorption correction using spherical harmonics,
 implemented in SCALE3 ABSPACK scaling algorithm.
;
_exptl_crystal_colour 'clear blue'
_exptl_crystal_colour_lustre clear
_exptl_crystal_colour_primary blue
_exptl_crystal_density_diffrn 1.988
_exptl_crystal_description plate
_exptl_crystal_F_000 3114
_exptl_crystal_preparation 'By CAPG.'
_exptl_crystal_recrystallization_method 'From THF layered with Et2O at -35C.'
_exptl_crystal_size_max 0.2
_exptl_crystal_size_mid 0.01
_exptl_crystal_size_min 0.01
_refine_diff_density_max 2.317
_refine_diff_density_min -1.718
_refine_diff_density_rms 0.189
_refine_ls_extinction_method none
_refine_ls_goodness_of_fit_ref 1.024
_refine_ls_hydrogen_treatment constr
_refine_ls_matrix_type full
_refine_ls_number_parameters 1479
_refine_ls_number_reflns 20091
_refine_ls_number_restraints 3824
_refine_ls_restrained_S_all 0.997
_refine_ls_R_factor_all 0.0950
_refine_ls_R_factor_gt 0.0657
_refine_ls_shift/su_max 0.002
_refine_ls_shift/su_mean 0.000
_refine_ls_structure_factor_coef Fsqd
_refine_ls_weighting_details 'w=1/[\s^2^(Fo^2^)+(0.0895P)^2^] where P=(Fo^2^+2Fc^2^)/3'
_refine_ls_weighting_scheme calc
_refine_ls_wR_factor_gt 0.1667
_refine_ls_wR_factor_ref 0.1960
_reflns_Friedel_coverage 0.000
_reflns_number_gt 13617
_reflns_number_total 20091
_reflns_threshold_expression 'I > 2\s(I)'
_cod_data_source_file d1cc05904a2.cif
_cod_data_source_block ms0608
_cod_original_cell_volume 5340.4(19)
_cod_database_code 7129460
_lanl_internal_coll_name ms0608
_lanl_internal_coll_client CAPG
_lanl_internal_coll_type custom
_lanl_internal_coll_frame_time 3s
_lanl_internal_coll_frame_width 0.5
_lanl_internal_coll_frame_method '\w scans'
_lanl_internal_coll_user CAPG
_lanl_internal_coll_date 04/22/21
_lanl_internal_process_user CAPG
_lanl_internal_process_date 04/22/21
_lanl_internal_solution_user CAPG
_lanl_internal_solution_date 04/27/21
_lanl_internal_refinement_user CAPG
_lanl_internal_refinement_date 04/27/21
_shelx_shelxl_version_number 2018/3
_chemical_oxdiff_formula C21H36F9N2O15PuS3
_shelx_space_group_comment
;
The symmetry employed for this shelxl refinement is uniquely defined
by the following loop, which should always be used as a source of
symmetry information in preference to the above space-group names.
They are only intended as comments.
;
_shelx_estimated_absorpt_t_max 0.979
_shelx_estimated_absorpt_t_min 0.674
_reflns_odcompleteness_completeness 98.28
_reflns_odcompleteness_iscentric 1
_reflns_odcompleteness_theta 28.22
_olex2_refinement_description
;
1. Fixed Uiso
 At 1.2 times of:
  All C(H,H) groups
2. Restrained distances
 F1-F2 \\sim F2-F3 \\sim F1-F3 \\sim F4-F5 \\sim F5-F6 \\sim F4-F6 \\sim F7-F8
\\sim F8-F9 \\sim F7-F9 \\sim F10-
 F11 \\sim F11-F12 \\sim F10-F12 \\sim F13-F14 \\sim F14-F15 \\sim F13-F15
\\sim F16A-F17A \\sim F17A-F18A
 \\sim F16A-F18A \\sim F16B-F17B \\sim F17B-F18B \\sim F16B-F18B \\sim F19-F20
\\sim F20-F21 \\sim F19-F21
 \\sim F22A-F23A \\sim F23A-F24A \\sim F22A-F24A \\sim F22B-F23B \\sim
F23B-F24B \\sim F22B-F24B \\sim F25-
 F26 \\sim F26-F27 \\sim F25-F27
 with sigma of 0.005
 F1-C19 \\sim F2-C19 \\sim F3-C19 \\sim F4-C20 \\sim F5-C20 \\sim F6-C20 \\sim
F7-C21 \\sim F8-C21 \\sim F9-
 C21 \\sim F10-C40 \\sim F11-C40 \\sim F12-C40 \\sim F13-C41 \\sim F14-C41
\\sim F15-C41 \\sim F16A-C42A ~
 F17A-C42A \\sim F18A-C42A \\sim F16B-C42B \\sim F17B-C42B \\sim F18B-C42B
\\sim F19-C61 \\sim F20-C61
 \\sim F21-C61 \\sim F22A-C62A \\sim F23A-C62A \\sim F24A-C62A \\sim F22B-C62B
\\sim F23B-C62B \\sim F24B-
 C62B \\sim F25-C63 \\sim F26-C63 \\sim F27-C63
 with sigma of 0.005
3. Uiso/Uaniso restraints and constraints
All non-hydrogen atoms have similar U: within 2A with sigma of 0.008 and sigma
for terminal atoms of 0.008 within 2A
4. Rigid body (RIGU) restrains
 All non-hydrogen atoms
 with sigma for 1-2 distances of 0.008 and sigma for 1-3 distances of 0.008
5. Others
 Sof(S8B)=Sof(O42B)=Sof(C62B)=Sof(F24B)=Sof(F23B)=Sof(F22B)=Sof(O41B)=1-FVAR(1)
 Sof(S8A)=Sof(F23A)=Sof(F24A)=Sof(O42A)=Sof(F22A)=Sof(C62A)=Sof(O41A)=FVAR(1)
 Sof(F18B)=Sof(F17B)=Sof(F16B)=Sof(C42B)=1-FVAR(2)
 Sof(C42A)=Sof(F16A)=Sof(F18A)=Sof(F17A)=FVAR(2)
6.a Secondary CH2 refined with riding coordinates:
 C26(H26A,H26B), C36(H36A,H36B), C37(H37A,H37B), C44(H44A,H44B), C33(H33A,
 H33B), C23(H23A,H23B), C45(H45A,H45B), C46(H46A,H46B), C35(H35A,H35B),
 C57(H57A,H57B), C2(H2A,H2B), C43(H43A,H43B), C16(H16A,H16B), C27(H27A,H27B),
 C34(H34A,H34B), C10(H10A,H10B), C3(H3A,H3B), C58(H58A,H58B), C29(H29A,H29B),
 C50(H50A,H50B), C51(H51A,H51B), C56(H56A,H56B), C49(H49A,H49B), C5(H5A,H5B),
 C18(H18A,H18B), C39(H39A,H39B), C17(H17A,H17B), C32(H32A,H32B), C31(H31A,H31B),
  C15(H15A,H15B), C7(H7A,H7B), C9(H9A,H9B), C47(H47A,H47B), C12(H12A,H12B),
 C55(H55A,H55B), C30(H30A,H30B), C13(H13A,H13B), C1(H1A,H1B), C22(H22A,H22B),
 C8(H8A,H8B), C11(H11A,H11B), C48(H48A,H48B), C38(H38A,H38B), C54(H54A,H54B),
 C28(H28A,H28B), C4(H4A,H4B), C6(H6A,H6B), C25(H25A,H25B), C14(H14A,H14B),
 C52(H52A,H52B), C24(H24A,H24B), C59(H59A,H59B), C60(H60A,H60B), C53(H53A,H53B)
;
_olex2_exptl_crystal_mounting_method
'From NVH oil into a quartz capillary which was sealed at both ends with capilllary wax. The outside was then coated in Tough As Nails clear nail varnish to provide shatter resistance.'
_olex2_submission_special_instructions 'No special instructions were received'
_oxdiff_exptl_absorpt_empirical_details
;
Empirical correction (ABSPACK) includes:
- Absorption correction using spherical harmonics
- Frame scaling
;
_oxdiff_exptl_absorpt_empirical_full_max 5.882
_oxdiff_exptl_absorpt_empirical_full_min 0.449

loop_
_space_group_symop_operation_xyz
'x, y, z'
'-x, -y, -z'

loop_
_atom_site_label
_atom_site_type_symbol
_atom_site_fract_x
_atom_site_fract_y
_atom_site_fract_z
_atom_site_U_iso_or_equiv
_atom_site_adp_type
_atom_site_occupancy
_atom_site_site_symmetry_order
_atom_site_calc_flag
_atom_site_refinement_flags_posn
_atom_site_refinement_flags_adp
_atom_site_refinement_flags_occupancy
_atom_site_disorder_assembly
_atom_site_disorder_group
Pu2 Pu 0.04266(2) 0.75214(2) 0.79141(2) 0.03824(12) Uani 1 1 d . . . . .
Pu1 Pu 0.22486(3) 0.59092(2) 0.26073(2) 0.04125(12) Uani 1 1 d . . . . .
Pu3 Pu 0.55895(2) 0.88692(2) 0.29279(2) 0.04150(12) Uani 1 1 d . . . . .
S9 S 0.7779(2) 0.8318(2) 0.5180(2) 0.0686(9) Uani 1 1 d . U . . .
S6 S 0.5942(2) 0.2482(2) 0.2581(2) 0.0650(8) Uani 1 1 d . U . . .
S1 S 0.1833(3) 0.5277(2) 0.4863(2) 0.0689(9) Uani 1 1 d . U . . .
S5 S -0.1030(2) 0.9705(2) 0.7254(2) 0.0698(9) Uani 1 1 d . U . . .
S2 S 0.0822(3) 0.7249(3) 0.1198(2) 0.0779(10) Uani 1 1 d . U . . .
S4 S 0.0372(3) 0.5417(2) 0.8398(3) 0.0873(11) Uani 1 1 d . U . . .
S7 S 0.4288(3) 0.7423(3) 0.4118(3) 0.0845(11) Uani 1 1 d . U . . .
S3 S 0.6209(4) 0.6258(3) 0.0427(3) 0.1149(16) Uani 1 1 d . U . . .
S8A S 0.6609(9) 0.9667(8) 0.0752(7) 0.106(3) Uani 0.602(8) 1 d . U P A 1
F25 F 0.8603(6) 0.9034(5) 0.3789(4) 0.116(3) Uani 1 1 d D U . . .
F14 F -0.0298(4) 1.0335(5) 0.5759(5) 0.106(3) Uani 1 1 d D U . . .
F26 F 0.9284(5) 0.8516(5) 0.4658(5) 0.102(3) Uani 1 1 d D U . . .
F15 F -0.1167(5) 0.9771(4) 0.5954(5) 0.098(2) Uani 1 1 d D U . . .
F10 F 0.1867(5) 0.4819(5) 0.7535(6) 0.121(3) Uani 1 1 d D U . . .
O17 O 0.2032(6) 0.6488(5) 0.7746(5) 0.064(2) Uani 1 1 d . U . . .
F1 F 0.3366(5) 0.5209(5) 0.4691(4) 0.112(3) Uani 1 1 d D U . . .
O31 O 0.5806(7) 0.8316(6) 0.4337(5) 0.074(2) Uani 1 1 d . U . . .
O1 O 0.2483(7) 0.5338(6) 0.1515(5) 0.080(2) Uani 1 1 d . U . . .
F2 F 0.2449(6) 0.5321(5) 0.5820(3) 0.106(3) Uani 1 1 d D U . . .
F12 F 0.0793(6) 0.5389(5) 0.7047(6) 0.132(3) Uani 1 1 d D U . . .
O32 O 0.4255(6) 0.9212(5) 0.4096(5) 0.072(2) Uani 1 1 d . U . . .
F11 F 0.0970(6) 0.4212(4) 0.7903(6) 0.118(3) Uani 1 1 d D U . . .
O21 O 0.0132(6) 0.7625(5) 0.6655(5) 0.0647(19) Uani 1 1 d . U . . .
O18 O -0.0089(6) 0.8514(6) 0.8737(5) 0.069(2) Uani 1 1 d . U . . .
O45 O 0.7733(7) 0.8226(6) 0.5971(6) 0.083(3) Uani 1 1 d . U . . .
F27 F 0.8196(6) 0.9625(5) 0.4661(5) 0.124(3) Uani 1 1 d D U . . .
O7 O 0.2075(6) 0.5547(6) 0.4011(5) 0.065(2) Uani 1 1 d . U . . .
O35 O 0.6288(6) 0.7745(6) 0.2226(6) 0.077(2) Uani 1 1 d . U . . .
F5 F 0.1018(5) 0.8665(7) 0.0665(6) 0.138(4) Uani 1 1 d D U . . .
O20 O -0.1050(5) 0.7473(5) 0.8045(5) 0.0623(19) Uani 1 1 d . U . . .
O43 O 0.8226(7) 0.7566(6) 0.4995(7) 0.094(3) Uani 1 1 d . U . . .
F3 F 0.2360(6) 0.6350(4) 0.4787(5) 0.111(3) Uani 1 1 d D U . . .
O16 O 0.0967(6) 0.6666(6) 0.9147(5) 0.077(2) Uani 1 1 d . U . . .
O22 O 0.0535(6) 0.6158(5) 0.8101(6) 0.072(2) Uani 1 1 d . U . . .
O4 O 0.3674(6) 0.5635(6) 0.2865(6) 0.082(2) Uani 1 1 d . U . . .
O6 O 0.1189(7) 0.7213(6) 0.3059(6) 0.083(2) Uani 1 1 d . U . . .
O3 O 0.3288(7) 0.4398(6) 0.3036(6) 0.086(2) Uani 1 1 d . U . . .
O37 O 0.4999(6) 0.7732(5) 0.3712(5) 0.070(2) Uani 1 1 d . U . . .
O44 O 0.7005(7) 0.8832(7) 0.4974(6) 0.092(3) Uani 1 1 d . U . . .
O5 O 0.0635(6) 0.6012(6) 0.3453(5) 0.076(2) Uani 1 1 d . U . . .
F4 F 0.0057(6) 0.8465(6) 0.1785(4) 0.131(3) Uani 1 1 d D U . . .
O11 O 0.0060(7) 0.7018(7) 0.1621(7) 0.103(3) Uani 1 1 d . U . . .
O34 O 0.5380(6) 1.0177(5) 0.3105(6) 0.075(2) Uani 1 1 d . U . . .
O25 O -0.0327(5) 0.8939(4) 0.7214(5) 0.0580(19) Uani 1 1 d . U . . .
F19 F 0.4253(6) 0.5976(6) 0.4956(6) 0.145(4) Uani 1 1 d D U . . .
O10 O 0.1417(6) 0.6934(6) 0.1663(5) 0.069(2) Uani 1 1 d . U . . .
O33 O 0.6931(6) 0.9220(5) 0.2742(6) 0.072(2) Uani 1 1 d . U . . .
F6 F -0.0207(6) 0.8714(7) 0.0716(5) 0.133(4) Uani 1 1 d D U . . .
O26 O -0.1871(7) 0.9606(6) 0.7654(6) 0.098(3) Uani 1 1 d . U . . .
O19 O 0.1384(6) 0.8288(6) 0.7659(5) 0.070(2) Uani 1 1 d . U . . .
F13 F -0.1674(5) 1.0928(4) 0.6155(6) 0.119(3) Uani 1 1 d D U . . .
O2 O 0.3459(6) 0.6088(6) 0.1308(5) 0.079(2) Uani 1 1 d . U . . .
O29 O 0.5137(7) 0.2365(6) 0.3046(6) 0.083(2) Uani 1 1 d . U . . .
O9 O 0.1001(7) 0.5729(7) 0.5237(6) 0.097(3) Uani 1 1 d . U . . .
F8 F 0.6276(7) 0.7659(8) -0.0297(8) 0.175(4) Uani 1 1 d D U . . .
O36 O 0.4855(7) 0.8901(6) 0.2003(6) 0.082(2) Uani 1 1 d . U . . .
O24 O -0.0482(7) 0.5452(6) 0.8540(7) 0.091(3) Uani 1 1 d . U . . .
F21 F 0.5235(7) 0.6259(7) 0.5003(6) 0.157(4) Uani 1 1 d D U . . .
O8 O 0.2057(8) 0.4424(6) 0.5190(6) 0.097(3) Uani 1 1 d . U . . .
O12 O 0.1204(7) 0.7214(7) 0.0411(6) 0.095(3) Uani 1 1 d . U . . .
O27 O -0.0826(7) 1.0232(6) 0.7418(7) 0.092(3) Uani 1 1 d . U . . .
O39 O 0.3851(8) 0.7506(7) 0.3636(8) 0.108(3) Uani 1 1 d . U . . .
F20 F 0.5361(7) 0.6079(7) 0.3945(6) 0.165(4) Uani 1 1 d D U . . .
F7 F 0.5131(5) 0.7552(8) -0.0247(8) 0.189(5) Uani 1 1 d D U . . .
O13 O 0.5713(10) 0.5829(9) 0.0412(8) 0.138(4) Uani 1 1 d . U . . .
O38 O 0.3742(8) 0.7639(8) 0.4850(7) 0.126(4) Uani 1 1 d . U . . .
F9 F 0.6357(7) 0.7061(8) -0.1037(7) 0.179(5) Uani 1 1 d D U . . .
N1 N 0.1684(9) 0.4641(8) 0.2989(7) 0.079(2) Uani 1 1 d . U . . .
N3 N -0.0835(7) 0.7397(7) 0.9364(6) 0.070(2) Uani 1 1 d . U . . .
N4 N 0.1675(6) 0.7701(6) 0.6479(5) 0.0471(18) Uani 1 1 d . U . . .
O23 O 0.0799(8) 0.4796(6) 0.9058(7) 0.101(3) Uani 1 1 d . U . . .
O30 O 0.6029(6) 0.3151(6) 0.2622(6) 0.082(2) Uani 1 1 d . U . . .
N6 N 0.4143(8) 1.0182(7) 0.2604(8) 0.079(3) Uani 1 1 d . U . . .
O40 O 0.6133(6) 0.9642(6) 0.1572(5) 0.074(2) Uani 1 1 d . U . . .
O15 O 0.5797(10) 0.6487(9) 0.1106(8) 0.136(4) Uani 1 1 d . U . . .
O14 O 0.7088(9) 0.5861(9) 0.0137(8) 0.143(5) Uani 1 1 d . U . . .
F23A F 0.7465(10) 1.0641(10) -0.0385(6) 0.134(5) Uani 0.602(8) 1 d D U P A 1
N5 N 0.7136(7) 0.7701(7) 0.3112(7) 0.074(2) Uani 1 1 d . U . . .
N2 N 0.2851(9) 0.7202(8) 0.2089(8) 0.083(2) Uani 1 1 d . U . . .
O28 O 0.6655(7) 0.1758(6) 0.2625(7) 0.095(3) Uani 1 1 d . U . . .
F24A F 0.6402(8) 1.1178(9) 0.0495(8) 0.120(5) Uani 0.602(8) 1 d D U P A 1
C26 C 0.2647(8) 0.6334(6) 0.7030(7) 0.064(3) Uani 1 1 d . U . . .
H26A H 0.283037 0.576062 0.706091 0.077 Uiso 1 1 calc R U . . .
H26B H 0.316358 0.645703 0.691588 0.077 Uiso 1 1 calc R U . . .
C36 C -0.1340(9) 0.7726(9) 0.7377(8) 0.075(3) Uani 1 1 d . U . . .
H36A H -0.157096 0.832294 0.718617 0.090 Uiso 1 1 calc R U . . .
H36B H -0.180659 0.751886 0.752281 0.090 Uiso 1 1 calc R U . . .
O42A O 0.7322(15) 0.9054(14) 0.0600(12) 0.111(5) Uani 0.602(8) 1 d . U P A 1
C37 C -0.0599(9) 0.7404(9) 0.6752(8) 0.068(3) Uani 1 1 d . U . . .
H37A H -0.075190 0.764273 0.625073 0.082 Uiso 1 1 calc R U . . .
H37B H -0.043152 0.681026 0.690386 0.082 Uiso 1 1 calc R U . . .
C44 C 0.6463(10) 0.7582(9) 0.4520(9) 0.080(3) Uani 1 1 d . U . . .
H44A H 0.627783 0.713321 0.463114 0.096 Uiso 1 1 calc R U . . .
H44B H 0.656914 0.752002 0.500198 0.096 Uiso 1 1 calc R U . . .
F22A F 0.7594(10) 1.0323(10) 0.0764(8) 0.129(5) Uani 0.602(8) 1 d D U P A 1
C33 C 0.2218(8) 0.8124(6) 0.6403(7) 0.063(3) Uani 1 1 d . U . . .
H33A H 0.243775 0.840228 0.583855 0.076 Uiso 1 1 calc R U . . .
H33B H 0.272179 0.772291 0.659933 0.076 Uiso 1 1 calc R U . . .
C23 C 0.0408(9) 0.6315(9) 0.9861(8) 0.076(3) Uani 1 1 d . U . . .
H23A H 0.066036 0.608169 1.030444 0.091 Uiso 1 1 calc R U . . .
H23B H 0.033095 0.588038 0.979638 0.091 Uiso 1 1 calc R U . . .
C45 C 0.5044(11) 0.8379(10) 0.5020(8) 0.088(3) Uani 1 1 d . U . . .
H45A H 0.487716 0.789792 0.520941 0.105 Uiso 1 1 calc R U . . .
H45B H 0.518518 0.838491 0.545053 0.105 Uiso 1 1 calc R U . . .
C46 C 0.4332(11) 0.9087(9) 0.4839(9) 0.087(3) Uani 1 1 d . U . . .
H46A H 0.441606 0.956054 0.482178 0.105 Uiso 1 1 calc R U . . .
H46B H 0.379256 0.903539 0.525900 0.105 Uiso 1 1 calc R U . . .
C35 C -0.1694(8) 0.7261(9) 0.8759(7) 0.071(3) Uani 1 1 d . U . . .
H35A H -0.185906 0.685440 0.874084 0.085 Uiso 1 1 calc R U . . .
H35B H -0.221673 0.774377 0.882709 0.085 Uiso 1 1 calc R U . . .
C57 C 0.6037(10) 0.7868(10) 0.1553(10) 0.085(3) Uani 1 1 d . U . . .
H57A H 0.628756 0.824464 0.107356 0.102 Uiso 1 1 calc R U . . .
H57B H 0.624195 0.734815 0.144611 0.102 Uiso 1 1 calc R U . . .
C19 C 0.2527(5) 0.5549(4) 0.5048(4) 0.091(3) Uani 1 1 d D U . . .
C2 C 0.1933(11) 0.4986(9) 0.1547(8) 0.087(3) Uani 1 1 d . U . . .
H2A H 0.228256 0.444838 0.145762 0.104 Uiso 1 1 calc R U . . .
H2B H 0.164186 0.533152 0.112544 0.104 Uiso 1 1 calc R U . . .
C43 C 0.7262(10) 0.7539(9) 0.3872(9) 0.081(3) Uani 1 1 d . U . . .
H43A H 0.769782 0.699458 0.400150 0.097 Uiso 1 1 calc R U . . .
H43B H 0.749053 0.793721 0.381517 0.097 Uiso 1 1 calc R U . . .
C16 C 0.0380(11) 0.7237(10) 0.3650(10) 0.097(4) Uani 1 1 d . U . . .
H16A H -0.002416 0.780144 0.359202 0.117 Uiso 1 1 calc R U . . .
H16B H 0.046180 0.700661 0.418238 0.117 Uiso 1 1 calc R U . . .
C27 C 0.2176(8) 0.6898(7) 0.6384(7) 0.057(2) Uani 1 1 d . U . . .
H27A H 0.260935 0.693780 0.585747 0.068 Uiso 1 1 calc R U . . .
H27B H 0.178697 0.666069 0.640746 0.068 Uiso 1 1 calc R U . . .
C34 C -0.1309(8) 0.6915(9) 0.9441(7) 0.070(3) Uani 1 1 d . U . . .
H34A H -0.177985 0.689924 0.994401 0.083 Uiso 1 1 calc R U . . .
H34B H -0.090964 0.635347 0.945885 0.083 Uiso 1 1 calc R U . . .
C10 C 0.4335(10) 0.4886(9) 0.2856(10) 0.090(3) Uani 1 1 d . U . . .
H10A H 0.476553 0.481112 0.308539 0.108 Uiso 1 1 calc R U . . .
H10B H 0.463197 0.485406 0.230745 0.108 Uiso 1 1 calc R U . . .
C3 C 0.3124(11) 0.5416(10) 0.0782(8) 0.088(3) Uani 1 1 d . U . . .
H3A H 0.335854 0.492377 0.061773 0.106 Uiso 1 1 calc R U . . .
H3B H 0.287016 0.588348 0.037461 0.106 Uiso 1 1 calc R U . . .
C58 C 0.5096(10) 0.8206(10) 0.1776(10) 0.086(3) Uani 1 1 d . U . . .
H58A H 0.488365 0.835967 0.132456 0.103 Uiso 1 1 calc R U . . .
H58B H 0.484635 0.780602 0.222139 0.103 Uiso 1 1 calc R U . . .
C29 C -0.0902(9) 0.8736(7) 0.9284(8) 0.080(3) Uani 1 1 d . U . . .
H29A H -0.122392 0.932016 0.909923 0.096 Uiso 1 1 calc R U . . .
H29B H -0.083835 0.861433 0.980490 0.096 Uiso 1 1 calc R U . . .
C50 C 0.7812(9) 0.8764(9) 0.2433(10) 0.086(3) Uani 1 1 d . U . . .
H50A H 0.815877 0.864145 0.277136 0.103 Uiso 1 1 calc R U . . .
H50B H 0.805676 0.907721 0.189363 0.103 Uiso 1 1 calc R U . . .
C51 C 0.6831(9) 0.9949(8) 0.2826(9) 0.076(3) Uani 1 1 d . U . . .
H51A H 0.687039 1.037119 0.230954 0.091 Uiso 1 1 calc R U . . .
H51B H 0.728623 0.985758 0.303488 0.091 Uiso 1 1 calc R U . . .
C56 C 0.7037(10) 0.7017(9) 0.2386(10) 0.092(4) Uani 1 1 d . U . . .
H56A H 0.694360 0.653810 0.242910 0.110 Uiso 1 1 calc R U . . .
H56B H 0.756435 0.706848 0.194636 0.110 Uiso 1 1 calc R U . . .
C49 C 0.7835(9) 0.7997(9) 0.2414(10) 0.086(3) Uani 1 1 d . U . . .
H49A H 0.841013 0.757800 0.243397 0.103 Uiso 1 1 calc R U . . .
H49B H 0.774305 0.809030 0.191434 0.103 Uiso 1 1 calc R U . . .
C5 C 0.3401(12) 0.6900(10) 0.0826(9) 0.099(4) Uani 1 1 d . U . . .
H5A H 0.286230 0.717680 0.066535 0.119 Uiso 1 1 calc R U . . .
H5B H 0.389838 0.689523 0.034260 0.119 Uiso 1 1 calc R U . . .
C18 C 0.2117(11) 0.7975(9) 0.2113(10) 0.092(3) Uani 1 1 d . U . . .
H18A H 0.188154 0.815835 0.166885 0.110 Uiso 1 1 calc R U . . .
H18B H 0.233204 0.839008 0.204051 0.110 Uiso 1 1 calc R U . . .
C39 C 0.1238(9) 0.8198(9) 0.5826(7) 0.070(3) Uani 1 1 d . U . . .
H39A H 0.168468 0.822105 0.530819 0.084 Uiso 1 1 calc R U . . .
H39B H 0.091123 0.875657 0.586433 0.084 Uiso 1 1 calc R U . . .
C17 C 0.1394(11) 0.7906(9) 0.2884(10) 0.094(3) Uani 1 1 d . U . . .
H17A H 0.158008 0.784957 0.331644 0.112 Uiso 1 1 calc R U . . .
H17B H 0.087591 0.839896 0.283428 0.112 Uiso 1 1 calc R U . . .
C32 C 0.1702(9) 0.8743(9) 0.6870(8) 0.073(3) Uani 1 1 d . U . . .
H32A H 0.207797 0.899334 0.684782 0.087 Uiso 1 1 calc R U . . .
H32B H 0.121787 0.917413 0.665786 0.087 Uiso 1 1 calc R U . . .
C31 C 0.1317(10) 0.8522(11) 0.8298(10) 0.092(3) Uani 1 1 d . U . . .
H31A H 0.156731 0.803759 0.869695 0.110 Uiso 1 1 calc R U . . .
H31B H 0.164587 0.889020 0.809007 0.110 Uiso 1 1 calc R U . . .
C15 C 0.0026(10) 0.6756(10) 0.3546(10) 0.091(4) Uani 1 1 d . U . . .
H15A H -0.046971 0.666768 0.401231 0.109 Uiso 1 1 calc R U . . .
H15B H -0.019170 0.706660 0.307657 0.109 Uiso 1 1 calc R U . . .
C7 C 0.2380(11) 0.3880(9) 0.3012(9) 0.090(3) Uani 1 1 d . U . . .
H7A H 0.213538 0.343965 0.327781 0.108 Uiso 1 1 calc R U . . .
H7B H 0.271791 0.385716 0.246455 0.108 Uiso 1 1 calc R U . . .
C9 C 0.3923(11) 0.4245(9) 0.3340(11) 0.090(3) Uani 1 1 d . U . . .
H9A H 0.436472 0.370517 0.332111 0.108 Uiso 1 1 calc R U . . .
H9B H 0.366661 0.425062 0.389794 0.108 Uiso 1 1 calc R U . . .
C47 C 0.3402(9) 0.9695(9) 0.4070(9) 0.089(4) Uani 1 1 d . U . . .
H47A H 0.321277 1.017701 0.423690 0.107 Uiso 1 1 calc R U . . .
H47B H 0.300728 0.938680 0.443142 0.107 Uiso 1 1 calc R U . . .
C12 C 0.3286(11) 0.7035(10) 0.2663(10) 0.090(3) Uani 1 1 d . U . . .
H12A H 0.285981 0.701971 0.319170 0.108 Uiso 1 1 calc R U . . .
H12B H 0.350141 0.747804 0.250276 0.108 Uiso 1 1 calc R U . . .
C55 C 0.7147(10) 0.6915(9) 0.3108(9) 0.080(3) Uani 1 1 d . U . . .
H55A H 0.770451 0.648178 0.317029 0.096 Uiso 1 1 calc R U . . .
H55B H 0.667663 0.675040 0.355902 0.096 Uiso 1 1 calc R U . . .
C30 C 0.0436(9) 0.8916(10) 0.8653(9) 0.079(3) Uani 1 1 d . U . . .
H30A H 0.024524 0.948222 0.832300 0.095 Uiso 1 1 calc R U . . .
H30B H 0.036861 0.892288 0.917880 0.095 Uiso 1 1 calc R U . . .
C13 C 0.1010(10) 0.4585(10) 0.3734(10) 0.087(3) Uani 1 1 d . U . . .
H13A H 0.126633 0.438099 0.416868 0.104 Uiso 1 1 calc R U . . .
H13B H 0.076314 0.419126 0.381258 0.104 Uiso 1 1 calc R U . . .
C1 C 0.1262(11) 0.4899(10) 0.2343(9) 0.086(3) Uani 1 1 d . U . . .
H1A H 0.102684 0.448839 0.244241 0.103 Uiso 1 1 calc R U . . .
H1B H 0.077843 0.541978 0.235212 0.103 Uiso 1 1 calc R U . . .
C22 C -0.0427(9) 0.6964(7) 1.0021(8) 0.080(3) Uani 1 1 d . U . . .
H22A H -0.034228 0.736112 1.013880 0.096 Uiso 1 1 calc R U . . .
H22B H -0.083184 0.672930 1.049837 0.096 Uiso 1 1 calc R U . . .
C8 C 0.2940(12) 0.3750(10) 0.3411(10) 0.093(3) Uani 1 1 d . U . . .
H8A H 0.341752 0.322627 0.339592 0.111 Uiso 1 1 calc R U . . .
H8B H 0.261833 0.372973 0.397105 0.111 Uiso 1 1 calc R U . . .
C63 C 0.8490(5) 0.8898(5) 0.4555(5) 0.097(3) Uani 1 1 d D U . . .
C11 C 0.4028(10) 0.6248(9) 0.2710(10) 0.092(3) Uani 1 1 d . U . . .
H11A H 0.449825 0.627699 0.220687 0.111 Uiso 1 1 calc R U . . .
H11B H 0.426038 0.611302 0.314210 0.111 Uiso 1 1 calc R U . . .
C48 C 0.3381(9) 0.9952(9) 0.3226(7) 0.086(4) Uani 1 1 d . U . . .
H48A H 0.335447 0.950323 0.313755 0.103 Uiso 1 1 calc R U . . .
H48B H 0.284420 1.041855 0.316017 0.103 Uiso 1 1 calc R U . . .
C38 C 0.0623(9) 0.7847(9) 0.5872(7) 0.069(3) Uani 1 1 d . U . . .
H38A H 0.023633 0.825367 0.553923 0.083 Uiso 1 1 calc R U . . .
H38B H 0.095745 0.736905 0.567231 0.083 Uiso 1 1 calc R U . . .
C54 C 0.4156(11) 1.0936(9) 0.2585(10) 0.093(3) Uani 1 1 d . U . . .
H54A H 0.442431 1.120748 0.203321 0.112 Uiso 1 1 calc R U . . .
H54B H 0.355061 1.129601 0.274387 0.112 Uiso 1 1 calc R U . . .
C28 C -0.1369(9) 0.8233(9) 0.9336(9) 0.082(3) Uani 1 1 d . U . . .
H28A H -0.187107 0.824386 0.981605 0.098 Uiso 1 1 calc R U . . .
H28B H -0.159542 0.848788 0.887393 0.098 Uiso 1 1 calc R U . . .
C4 C 0.3784(11) 0.5527(10) 0.0854(9) 0.092(3) Uani 1 1 d . U . . .
H4A H 0.414393 0.573542 0.032039 0.111 Uiso 1 1 calc R U . . .
H4B H 0.415783 0.499875 0.111533 0.111 Uiso 1 1 calc R U . . .
C6 C 0.3403(11) 0.7332(9) 0.1275(8) 0.098(4) Uani 1 1 d . U . . .
H6A H 0.400391 0.716526 0.127903 0.117 Uiso 1 1 calc R U . . .
H6B H 0.321394 0.791781 0.099725 0.117 Uiso 1 1 calc R U . . .
C25 C 0.2372(9) 0.6005(9) 0.8405(8) 0.086(3) Uani 1 1 d . U . . .
H25A H 0.242626 0.543970 0.852649 0.104 Uiso 1 1 calc R U . . .
H25B H 0.296068 0.601454 0.825539 0.104 Uiso 1 1 calc R U . . .
C14 C 0.0298(10) 0.5379(10) 0.3772(9) 0.088(3) Uani 1 1 d . U . . .
H14A H -0.008759 0.549511 0.347382 0.106 Uiso 1 1 calc R U . . .
H14B H -0.004896 0.534919 0.432902 0.106 Uiso 1 1 calc R U . . .
C41 C -0.1041(5) 1.0205(4) 0.6242(5) 0.089(3) Uani 1 1 d D U . . .
C52 C 0.5989(10) 1.0192(9) 0.3370(9) 0.079(3) Uani 1 1 d . U . . .
H52A H 0.598396 0.981666 0.390851 0.094 Uiso 1 1 calc R U . . .
H52B H 0.583811 1.074287 0.338436 0.094 Uiso 1 1 calc R U . . .
C20 C 0.0414(6) 0.8311(6) 0.1084(5) 0.115(3) Uani 1 1 d D U . . .
C21 C 0.5977(6) 0.7153(7) -0.0308(6) 0.157(4) Uani 1 1 d D U . . .
C24 C 0.1871(10) 0.6254(11) 0.9091(9) 0.113(4) Uani 1 1 d . U . . .
H24A H 0.209964 0.661565 0.910684 0.136 Uiso 1 1 calc R U . . .
H24B H 0.193678 0.577286 0.955776 0.136 Uiso 1 1 calc R U . . .
C40 C 0.1022(6) 0.4939(5) 0.7719(6) 0.115(3) Uani 1 1 d D U . . .
C59 C 0.4160(11) 0.9566(10) 0.1724(8) 0.097(4) Uani 1 1 d . U . . .
H59A H 0.361492 0.944539 0.200952 0.117 Uiso 1 1 calc R U . . .
H59B H 0.428020 0.966083 0.115322 0.117 Uiso 1 1 calc R U . . .
C61 C 0.4786(6) 0.6406(6) 0.4532(6) 0.131(4) Uani 1 1 d D U . . .
C60 C 0.4074(11) 1.0270(10) 0.1855(10) 0.091(3) Uani 1 1 d . U . . .
H60A H 0.350483 1.068117 0.179948 0.109 Uiso 1 1 calc R U . . .
H60B H 0.452234 1.048915 0.142615 0.109 Uiso 1 1 calc R U . . .
C53 C 0.4608(10) 1.0842(9) 0.3080(10) 0.096(3) Uani 1 1 d . U . . .
H53A H 0.474373 1.133959 0.289713 0.116 Uiso 1 1 calc R U . . .
H53B H 0.421503 1.079706 0.362414 0.116 Uiso 1 1 calc R U . . .
F18B F 0.6802(9) 0.2764(10) 0.1114(10) 0.113(4) Uani 0.600(14) 1 d D U P B 2
C62A C 0.7040(9) 1.0483(8) 0.0389(7) 0.116(4) Uani 0.602(8) 1 d D U P A 1
F17B F 0.5431(10) 0.3407(8) 0.1315(10) 0.116(4) Uani 0.600(14) 1 d D U P B 2
C42A C 0.5714(12) 0.2905(11) 0.1616(10) 0.103(3) Uani 0.400(14) 1 d D U P B 1
F16A F 0.5647(15) 0.2414(12) 0.1352(16) 0.106(4) Uani 0.400(14) 1 d D U P B 1
F18A F 0.6341(14) 0.3190(15) 0.1054(14) 0.114(4) Uani 0.400(14) 1 d D U P B 1
F17A F 0.4972(13) 0.3540(12) 0.1637(15) 0.116(5) Uani 0.400(14) 1 d D U P B 1
F16B F 0.5935(10) 0.2120(8) 0.1517(10) 0.100(3) Uani 0.600(14) 1 d D U P B 2
C42B C 0.6024(9) 0.2721(8) 0.1601(7) 0.100(3) Uani 0.600(14) 1 d D U P B 2
S8B S 0.6764(13) 0.9851(11) 0.0834(11) 0.094(3) Uani 0.398(8) 1 d . U P A 2
O42B O 0.757(2) 0.911(2) 0.0831(18) 0.103(6) Uani 0.398(8) 1 d . U P A 2
O41A O 0.5960(15) 0.9980(14) 0.0306(12) 0.119(4) Uani 0.602(8) 1 d . U P A 1
C62B C 0.6408(12) 1.0156(11) 0.0070(9) 0.113(4) Uani 0.398(8) 1 d D U P A 2
F24B F 0.6934(12) 1.0406(13) -0.0644(13) 0.129(6) Uani 0.398(8) 1 d D U P A 2
F23B F 0.5614(12) 1.0713(12) 0.0086(13) 0.127(6) Uani 0.398(8) 1 d D U P A 2
F22B F 0.6370(15) 0.9477(10) 0.0090(13) 0.115(4) Uani 0.398(8) 1 d D U P A 2
O41B O 0.692(2) 1.070(2) 0.0762(18) 0.114(4) Uani 0.398(8) 1 d . U P A 2

loop_
_atom_site_aniso_label
_atom_site_aniso_U_11
_atom_site_aniso_U_22
_atom_site_aniso_U_33
_atom_site_aniso_U_23
_atom_site_aniso_U_13
_atom_site_aniso_U_12
Pu2 0.0392(2) 0.0363(2) 0.0366(2) -0.00734(17) -0.01067(16) -0.01404(16)
Pu1 0.0426(2) 0.0423(2) 0.0394(2) -0.01526(18) -0.00646(17) -0.01666(18)
Pu3 0.0375(2) 0.0419(2) 0.0416(2) -0.01530(18) -0.00629(17) -0.01275(17)
S9 0.070(2) 0.068(2) 0.079(2) -0.0366(18) -0.0227(18) -0.0167(16)
S6 0.0621(19) 0.0600(19) 0.085(2) -0.0277(17) -0.0227(16) -0.0223(15)
S1 0.084(2) 0.078(2) 0.0499(17) -0.0169(16) -0.0107(16) -0.0416(18)
S5 0.077(2) 0.0455(17) 0.073(2) -0.0161(16) -0.0304(17) -0.0039(15)
S2 0.073(2) 0.092(2) 0.066(2) -0.0256(19) -0.0251(17) -0.0196(19)
S4 0.104(3) 0.065(2) 0.117(3) -0.029(2) -0.040(2) -0.038(2)
S7 0.076(2) 0.085(2) 0.103(3) -0.034(2) -0.008(2) -0.0472(19)
S3 0.118(4) 0.109(3) 0.101(3) -0.050(3) -0.005(3) -0.033(3)
S8A 0.103(5) 0.095(5) 0.059(3) -0.017(3) 0.009(3) -0.022(3)
F25 0.110(6) 0.101(6) 0.083(5) -0.026(5) -0.012(5) -0.009(5)
F14 0.103(6) 0.093(5) 0.094(5) 0.011(5) -0.037(4) -0.040(4)
F26 0.093(5) 0.121(6) 0.099(5) -0.046(5) -0.013(5) -0.041(5)
F15 0.102(5) 0.099(6) 0.083(5) -0.015(4) -0.042(4) -0.024(4)
F10 0.093(6) 0.088(6) 0.150(7) -0.044(5) -0.004(5) -0.027(5)
O17 0.062(4) 0.067(4) 0.061(4) -0.013(4) -0.028(3) -0.016(4)
F1 0.103(6) 0.147(6) 0.097(5) -0.048(5) -0.036(5) -0.033(5)
O31 0.090(5) 0.083(5) 0.052(4) -0.020(4) -0.022(4) -0.032(4)
O1 0.115(6) 0.086(5) 0.054(4) -0.032(4) -0.021(4) -0.039(4)
F2 0.131(6) 0.127(6) 0.068(4) -0.036(4) -0.031(5) -0.040(5)
F12 0.136(7) 0.110(6) 0.109(6) -0.027(5) -0.026(5) -0.024(5)
O32 0.073(5) 0.062(4) 0.063(4) -0.023(4) 0.004(4) -0.025(4)
F11 0.129(6) 0.075(5) 0.142(7) -0.046(5) -0.013(6) -0.038(5)
O21 0.067(4) 0.076(5) 0.055(4) -0.009(4) -0.027(3) -0.029(4)
O18 0.067(4) 0.098(5) 0.058(4) -0.048(4) 0.002(3) -0.035(4)
O45 0.087(5) 0.080(5) 0.073(5) -0.034(4) -0.016(4) -0.019(4)
F27 0.123(6) 0.084(5) 0.123(6) -0.054(5) 0.021(5) -0.032(5)
O7 0.071(5) 0.087(5) 0.045(4) -0.017(4) -0.019(3) -0.033(4)
O35 0.082(5) 0.071(5) 0.081(5) -0.039(4) -0.021(4) -0.016(4)
F5 0.141(7) 0.108(6) 0.133(7) -0.021(6) -0.041(6) -0.030(5)
O20 0.054(4) 0.078(5) 0.061(4) -0.012(4) -0.020(3) -0.031(4)
O43 0.097(6) 0.073(5) 0.102(6) -0.044(5) -0.021(5) -0.012(4)
F3 0.143(6) 0.107(6) 0.103(5) -0.044(5) -0.020(5) -0.061(5)
O16 0.074(5) 0.088(5) 0.057(4) -0.020(4) -0.028(4) -0.011(4)
O22 0.092(5) 0.041(4) 0.094(5) -0.008(4) -0.034(4) -0.035(4)
O4 0.075(5) 0.081(5) 0.100(5) -0.023(5) -0.041(4) -0.023(4)
O6 0.087(5) 0.065(5) 0.084(5) -0.042(4) -0.011(4) -0.010(4)
O3 0.108(6) 0.065(5) 0.095(5) -0.039(4) -0.040(5) -0.012(4)
O37 0.070(5) 0.071(5) 0.077(5) -0.040(4) 0.004(4) -0.036(4)
O44 0.074(5) 0.098(6) 0.097(6) -0.039(5) -0.035(5) -0.003(4)
O5 0.059(5) 0.090(5) 0.071(5) -0.028(4) -0.001(4) -0.031(4)
F4 0.137(7) 0.123(6) 0.107(6) -0.057(5) -0.043(5) 0.003(5)
O11 0.073(5) 0.123(6) 0.099(6) -0.016(5) -0.022(5) -0.040(5)
O34 0.087(5) 0.055(4) 0.092(5) -0.035(4) -0.010(4) -0.031(4)
O25 0.060(4) 0.037(4) 0.067(4) -0.010(3) -0.026(4) -0.007(3)
F19 0.119(7) 0.088(6) 0.198(8) -0.006(6) -0.026(6) -0.062(5)
O10 0.068(5) 0.082(5) 0.059(4) -0.024(4) -0.025(4) -0.017(4)
O33 0.067(4) 0.060(4) 0.096(5) -0.021(4) -0.030(4) -0.022(4)
F6 0.122(6) 0.124(7) 0.108(6) -0.031(5) -0.059(5) 0.015(5)
O26 0.072(5) 0.084(6) 0.083(5) -0.013(5) -0.013(4) -0.003(5)
O19 0.066(4) 0.092(5) 0.075(5) -0.047(4) -0.001(4) -0.042(4)
F13 0.116(6) 0.075(5) 0.099(5) -0.009(5) -0.042(5) 0.015(4)
O2 0.090(5) 0.098(5) 0.054(4) -0.040(4) 0.011(4) -0.050(4)
O29 0.078(5) 0.069(5) 0.101(5) -0.028(4) -0.014(4) -0.032(4)
O9 0.076(5) 0.120(6) 0.058(5) -0.026(5) 0.000(4) -0.023(5)
F8 0.135(7) 0.143(8) 0.191(8) -0.034(7) 0.009(7) -0.068(6)
O36 0.084(5) 0.094(5) 0.091(5) -0.037(4) -0.047(4) -0.018(4)
O24 0.075(5) 0.088(5) 0.119(6) -0.030(5) -0.013(5) -0.048(4)
F21 0.134(7) 0.119(7) 0.201(8) 0.009(6) -0.066(6) -0.064(6)
O8 0.135(6) 0.077(5) 0.079(5) -0.014(4) -0.019(5) -0.055(5)
O12 0.106(6) 0.102(6) 0.063(5) -0.034(4) -0.024(5) -0.017(5)
O27 0.112(6) 0.054(5) 0.102(6) -0.022(4) -0.056(5) -0.002(4)
O39 0.092(6) 0.111(6) 0.134(7) -0.024(5) -0.033(5) -0.054(5)
F20 0.135(7) 0.090(6) 0.224(8) -0.052(6) -0.005(7) -0.040(5)
F7 0.104(7) 0.167(8) 0.183(8) -0.001(7) -0.008(7) -0.035(6)
O13 0.147(7) 0.120(7) 0.131(7) -0.056(6) 0.002(6) -0.054(6)
O38 0.097(6) 0.114(6) 0.110(6) -0.045(5) 0.042(5) -0.046(5)
F9 0.135(7) 0.180(8) 0.136(7) -0.015(7) -0.008(6) -0.043(7)
N1 0.102(5) 0.082(5) 0.081(5) -0.029(4) -0.027(4) -0.048(4)
N3 0.062(4) 0.087(5) 0.057(4) -0.018(4) -0.004(4) -0.036(4)
N4 0.055(4) 0.052(4) 0.030(3) -0.010(3) 0.001(3) -0.029(3)
O23 0.138(6) 0.067(5) 0.103(6) -0.001(5) -0.052(5) -0.044(5)
O30 0.080(5) 0.070(5) 0.107(6) -0.034(4) -0.026(5) -0.028(4)
N6 0.067(5) 0.068(5) 0.088(5) -0.018(4) -0.020(4) -0.019(4)
O40 0.074(5) 0.080(5) 0.048(4) -0.019(4) 0.006(3) -0.032(4)
O15 0.137(7) 0.145(7) 0.103(6) -0.056(6) -0.003(6) -0.042(6)
O14 0.105(7) 0.135(7) 0.120(7) -0.025(6) -0.021(6) -0.008(6)
F23A 0.126(7) 0.105(7) 0.079(6) -0.004(6) 0.016(6) -0.031(6)
N5 0.064(4) 0.068(5) 0.087(5) -0.028(4) -0.025(4) -0.013(4)
N2 0.104(5) 0.078(5) 0.093(5) -0.025(4) -0.029(4) -0.050(4)
O28 0.078(5) 0.078(5) 0.122(6) -0.032(5) -0.036(5) -0.012(4)
F24A 0.123(7) 0.092(7) 0.086(6) -0.021(5) 0.001(6) -0.024(6)
C26 0.064(5) 0.060(5) 0.058(5) -0.019(4) -0.009(4) -0.020(4)
C36 0.072(5) 0.080(6) 0.071(5) -0.011(5) -0.027(4) -0.027(5)
O42A 0.105(6) 0.098(6) 0.065(5) -0.023(5) 0.010(5) -0.018(5)
C37 0.074(5) 0.077(6) 0.070(5) -0.015(5) -0.036(4) -0.031(4)
C44 0.088(6) 0.079(6) 0.069(5) -0.015(5) -0.023(5) -0.031(5)
F22A 0.115(7) 0.107(7) 0.098(6) -0.009(6) -0.002(6) -0.031(6)
C33 0.060(5) 0.072(5) 0.057(5) -0.015(4) -0.001(4) -0.040(4)
C23 0.084(6) 0.084(6) 0.060(5) -0.011(5) -0.031(5) -0.030(5)
C45 0.103(6) 0.090(6) 0.058(5) -0.027(5) -0.011(5) -0.030(5)
C46 0.096(6) 0.077(6) 0.063(5) -0.024(5) 0.002(5) -0.029(5)
C35 0.052(5) 0.084(6) 0.065(5) -0.011(5) -0.005(4) -0.036(4)
C57 0.094(6) 0.082(6) 0.090(6) -0.041(5) -0.030(5) -0.021(5)
C19 0.111(5) 0.109(5) 0.073(4) -0.037(4) -0.024(4) -0.044(4)
C2 0.113(7) 0.091(6) 0.074(5) -0.029(5) -0.026(5) -0.046(5)
C43 0.076(6) 0.074(6) 0.082(6) -0.021(5) -0.030(5) -0.012(5)
C16 0.088(6) 0.079(6) 0.079(6) -0.038(5) 0.001(5) -0.002(5)
C27 0.059(5) 0.061(5) 0.048(4) -0.017(4) -0.005(4) -0.027(4)
C34 0.055(5) 0.083(6) 0.059(5) -0.014(5) -0.002(4) -0.033(4)
C10 0.085(6) 0.084(6) 0.102(6) -0.030(6) -0.042(6) -0.012(5)
C3 0.109(7) 0.097(6) 0.052(5) -0.037(5) -0.004(5) -0.034(5)
C58 0.091(6) 0.093(6) 0.098(6) -0.037(5) -0.042(5) -0.029(5)
C29 0.071(6) 0.097(6) 0.066(5) -0.037(5) 0.004(5) -0.035(5)
C50 0.059(5) 0.073(6) 0.107(6) -0.021(5) -0.018(5) -0.019(5)
C51 0.084(6) 0.055(5) 0.099(6) -0.024(5) -0.025(5) -0.033(4)
C56 0.084(6) 0.070(6) 0.095(6) -0.039(5) -0.012(5) -0.005(5)
C49 0.058(5) 0.072(6) 0.100(6) -0.020(5) -0.020(5) -0.009(5)
C5 0.103(6) 0.097(6) 0.069(6) -0.020(5) 0.013(5) -0.051(5)
C18 0.109(7) 0.072(6) 0.104(6) -0.029(5) -0.027(5) -0.038(5)
C39 0.069(5) 0.076(6) 0.042(5) -0.001(4) -0.007(4) -0.029(4)
C17 0.108(7) 0.068(6) 0.099(6) -0.038(5) -0.021(5) -0.022(5)
C32 0.063(5) 0.076(6) 0.078(5) -0.028(5) 0.000(5) -0.036(4)
C31 0.082(6) 0.114(6) 0.092(6) -0.054(5) 0.002(5) -0.047(5)
C15 0.070(6) 0.090(6) 0.075(6) -0.027(5) 0.004(5) -0.017(5)
C7 0.118(7) 0.074(6) 0.088(6) -0.034(5) -0.030(5) -0.032(5)
C9 0.096(6) 0.071(6) 0.105(7) -0.035(5) -0.042(5) -0.010(5)
C47 0.071(6) 0.074(6) 0.081(6) -0.017(5) 0.001(5) -0.017(5)
C12 0.109(6) 0.082(6) 0.103(6) -0.022(5) -0.039(5) -0.049(5)
C55 0.074(6) 0.068(5) 0.093(6) -0.039(5) -0.022(5) -0.008(5)
C30 0.079(6) 0.110(6) 0.075(5) -0.056(5) 0.001(5) -0.046(5)
C13 0.090(6) 0.092(6) 0.086(6) -0.022(5) -0.014(5) -0.050(5)
C1 0.108(6) 0.095(6) 0.083(6) -0.029(5) -0.030(5) -0.051(5)
C22 0.080(6) 0.089(6) 0.058(5) -0.014(5) -0.010(5) -0.035(5)
C8 0.119(7) 0.073(6) 0.095(6) -0.037(5) -0.037(6) -0.024(5)
C63 0.095(5) 0.088(4) 0.092(4) -0.043(4) -0.006(4) -0.024(4)
C11 0.089(6) 0.091(6) 0.109(6) -0.014(6) -0.043(5) -0.041(5)
C48 0.059(5) 0.075(6) 0.087(6) -0.013(5) -0.011(5) -0.014(5)
C38 0.069(5) 0.079(6) 0.045(5) -0.006(5) -0.014(4) -0.026(5)
C54 0.081(6) 0.068(6) 0.106(6) -0.022(5) -0.020(5) -0.016(5)
C28 0.069(6) 0.092(6) 0.067(5) -0.025(5) 0.000(5) -0.030(5)
C4 0.100(6) 0.103(6) 0.056(5) -0.044(5) 0.010(5) -0.032(5)
C6 0.108(6) 0.088(6) 0.086(6) -0.020(5) -0.003(5) -0.052(5)
C25 0.073(6) 0.097(6) 0.069(5) -0.015(5) -0.039(5) -0.005(5)
C14 0.077(6) 0.098(6) 0.081(6) -0.022(5) -0.003(5) -0.045(5)
C41 0.095(5) 0.074(4) 0.085(4) -0.011(4) -0.045(4) -0.013(4)
C52 0.089(6) 0.063(5) 0.094(6) -0.027(5) -0.024(5) -0.032(5)
C20 0.116(5) 0.111(5) 0.098(5) -0.036(4) -0.044(4) -0.008(4)
C21 0.114(6) 0.146(6) 0.152(6) -0.025(5) -0.002(5) -0.049(5)
C24 0.084(6) 0.115(7) 0.079(6) -0.014(6) -0.036(5) 0.012(6)
C40 0.111(5) 0.086(5) 0.128(5) -0.030(4) -0.019(5) -0.033(4)
C59 0.088(6) 0.100(6) 0.091(6) -0.021(6) -0.045(5) -0.011(5)
C61 0.112(5) 0.093(5) 0.181(6) -0.022(5) -0.031(5) -0.057(4)
C60 0.081(6) 0.082(6) 0.090(6) -0.016(5) -0.036(5) -0.012(5)
C53 0.090(6) 0.073(6) 0.114(7) -0.026(6) -0.023(5) -0.025(5)
F18B 0.090(6) 0.101(6) 0.097(5) -0.016(5) -0.023(5) -0.007(5)
C62A 0.113(5) 0.098(5) 0.075(4) -0.016(4) 0.005(4) -0.027(4)
F17B 0.093(6) 0.103(6) 0.097(5) -0.015(5) -0.031(5) 0.001(5)
C42A 0.088(5) 0.094(5) 0.094(4) -0.023(4) -0.031(4) -0.006(4)
F16A 0.095(6) 0.099(6) 0.096(5) -0.026(5) -0.038(5) -0.004(5)
F18A 0.092(6) 0.100(6) 0.096(5) -0.016(5) -0.027(5) -0.004(5)
F17A 0.094(6) 0.100(6) 0.094(6) -0.017(6) -0.030(5) 0.005(6)
F16B 0.094(6) 0.100(6) 0.095(5) -0.032(5) -0.041(5) -0.008(5)
C42B 0.087(5) 0.093(5) 0.094(4) -0.024(4) -0.031(4) -0.008(4)
S8B 0.096(5) 0.091(5) 0.058(4) -0.024(4) 0.005(3) -0.026(4)
O42B 0.100(6) 0.100(6) 0.061(6) -0.025(5) 0.005(5) -0.021(5)
O41A 0.117(6) 0.102(6) 0.072(5) -0.018(5) 0.000(5) -0.018(5)
C62B 0.111(5) 0.100(5) 0.069(4) -0.018(4) 0.003(4) -0.023(4)
F24B 0.119(8) 0.111(7) 0.074(6) -0.008(6) 0.006(6) -0.024(6)
F23B 0.120(7) 0.109(7) 0.073(6) -0.017(6) -0.002(6) -0.011(6)
F22B 0.115(6) 0.101(6) 0.073(5) -0.021(5) 0.000(5) -0.023(5)
O41B 0.112(6) 0.097(6) 0.081(5) -0.019(5) 0.002(5) -0.027(5)

loop_
_atom_type_symbol
_atom_type_description
_atom_type_scat_dispersion_real
_atom_type_scat_dispersion_imag
_atom_type_scat_source
C C 0.0033 0.0016 'International Tables Vol C Tables 4.2.6.8 and 6.1.1.4'
H H 0.0000 0.0000 'International Tables Vol C Tables 4.2.6.8 and 6.1.1.4'
F F 0.0171 0.0103 'International Tables Vol C Tables 4.2.6.8 and 6.1.1.4'
N N 0.0061 0.0033 'International Tables Vol C Tables 4.2.6.8 and 6.1.1.4'
O O 0.0106 0.0060 'International Tables Vol C Tables 4.2.6.8 and 6.1.1.4'
Pu Pu -9.4100 4.3056 'International Tables Vol C Tables 4.2.6.8 and 6.1.1.4'
S S 0.1246 0.1234 'International Tables Vol C Tables 4.2.6.8 and 6.1.1.4'

loop_
_geom_angle_atom_site_label_1
_geom_angle_atom_site_label_2
_geom_angle_atom_site_label_3
_geom_angle
_geom_angle_site_symmetry_1
_geom_angle_site_symmetry_3
_geom_angle_publ_flag
O17 Pu2 O21 100.6(3) . . ?
O17 Pu2 N3 122.0(3) . . ?
O17 Pu2 N4 58.9(3) . . ?
O21 Pu2 N3 120.1(3) . . ?
O21 Pu2 N4 61.1(3) . . ?
O18 Pu2 O17 117.3(3) . . ?
O18 Pu2 O21 135.2(3) . . ?
O18 Pu2 N3 59.0(3) . . ?
O18 Pu2 N4 118.7(3) . . ?
O20 Pu2 O17 134.3(3) . . ?
O20 Pu2 O21 60.0(3) . . ?
O20 Pu2 O18 102.1(3) . . ?
O20 Pu2 N3 60.1(3) . . ?
O20 Pu2 N4 121.1(3) . . ?
O16 Pu2 O17 61.2(3) . . ?
O16 Pu2 O21 150.3(3) . . ?
O16 Pu2 O18 73.6(3) . . ?
O16 Pu2 O20 114.4(3) . . ?
O16 Pu2 N3 63.5(3) . . ?
O16 Pu2 N4 116.6(3) . . ?
O22 Pu2 O17 67.1(3) . . ?
O22 Pu2 O21 74.6(3) . . ?
O22 Pu2 O18 140.5(3) . . ?
O22 Pu2 O20 67.8(3) . . ?
O22 Pu2 O16 76.6(3) . . ?
O22 Pu2 O25 137.5(3) . . ?
O22 Pu2 O19 140.0(3) . . ?
O22 Pu2 N3 84.7(3) . . ?
O22 Pu2 N4 97.5(3) . . ?
O25 Pu2 O17 136.9(3) . . ?
O25 Pu2 O21 67.3(3) . . ?
O25 Pu2 O18 68.7(3) . . ?
O25 Pu2 O20 77.1(3) . . ?
O25 Pu2 O16 142.2(3) . . ?
O25 Pu2 O19 76.3(3) . . ?
O25 Pu2 N3 98.2(3) . . ?
O25 Pu2 N4 80.3(3) . . ?
O19 Pu2 O17 72.9(3) . . ?
O19 Pu2 O21 116.2(3) . . ?
O19 Pu2 O18 59.6(3) . . ?
O19 Pu2 O20 152.0(3) . . ?
O19 Pu2 O16 82.4(3) . . ?
O19 Pu2 N3 115.5(3) . . ?
O19 Pu2 N4 62.4(3) . . ?
N4 Pu2 N3 177.7(3) . . ?
O1 Pu1 O4 114.8(3) . . ?
O1 Pu1 O6 135.5(3) . . ?
O1 Pu1 O3 77.7(3) . . ?
O1 Pu1 O5 102.0(3) . . ?
O1 Pu1 N1 58.9(3) . . ?
O1 Pu1 N2 116.4(3) . . ?
O7 Pu1 O1 142.9(3) . . ?
O7 Pu1 O4 68.1(3) . . ?
O7 Pu1 O6 73.1(3) . . ?
O7 Pu1 O3 72.3(3) . . ?
O7 Pu1 O5 69.0(3) . . ?
O7 Pu1 O10 137.1(3) . . ?
O7 Pu1 O2 137.0(3) . . ?
O7 Pu1 N1 87.2(3) . . ?
O7 Pu1 N2 97.5(3) . . ?
O4 Pu1 O6 102.1(3) . . ?
O4 Pu1 O3 60.8(3) . . ?
O4 Pu1 O5 136.9(3) . . ?
O4 Pu1 N1 121.2(4) . . ?
O4 Pu1 N2 60.5(4) . . ?
O6 Pu1 O3 145.2(3) . . ?
O6 Pu1 O5 60.7(3) . . ?
O6 Pu1 N1 121.0(4) . . ?
O6 Pu1 N2 61.4(4) . . ?
O3 Pu1 N1 61.0(4) . . ?
O3 Pu1 N2 119.8(4) . . ?
O5 Pu1 O3 109.2(3) . . ?
O5 Pu1 N1 60.3(3) . . ?
O5 Pu1 N2 122.0(4) . . ?
O10 Pu1 O1 68.6(3) . . ?
O10 Pu1 O4 136.1(3) . . ?
O10 Pu1 O6 67.5(3) . . ?
O10 Pu1 O3 146.3(3) . . ?
O10 Pu1 O5 77.2(3) . . ?
O10 Pu1 O2 78.2(3) . . ?
O10 Pu1 N1 98.6(4) . . ?
O10 Pu1 N2 78.5(4) . . ?
O2 Pu1 O1 60.2(3) . . ?
O2 Pu1 O4 68.9(3) . . ?
O2 Pu1 O6 116.8(3) . . ?
O2 Pu1 O3 86.8(3) . . ?
O2 Pu1 O5 153.8(3) . . ?
O2 Pu1 N1 115.2(3) . . ?
O2 Pu1 N2 60.7(3) . . ?
N1 Pu1 N2 175.3(4) . . ?
O31 Pu3 O33 73.9(3) . . ?
O31 Pu3 O36 148.0(3) . . ?
O31 Pu3 N6 120.1(4) . . ?
O31 Pu3 N5 63.1(3) . . ?
O32 Pu3 O31 61.6(3) . . ?
O32 Pu3 O35 134.4(3) . . ?
O32 Pu3 O33 115.5(3) . . ?
O32 Pu3 O36 100.4(3) . . ?
O32 Pu3 N6 61.7(3) . . ?
O32 Pu3 N5 123.2(3) . . ?
O35 Pu3 O31 112.9(3) . . ?
O35 Pu3 O33 104.1(3) . . ?
O35 Pu3 O36 59.1(3) . . ?
O35 Pu3 N6 119.9(4) . . ?
O35 Pu3 N5 61.4(3) . . ?
O37 Pu3 O31 72.7(3) . . ?
O37 Pu3 O32 68.2(3) . . ?
O37 Pu3 O35 67.4(3) . . ?
O37 Pu3 O34 136.6(3) . . ?
O37 Pu3 O33 138.1(3) . . ?
O37 Pu3 O36 75.9(3) . . ?
O37 Pu3 N6 102.7(3) . . ?
O37 Pu3 N5 84.5(3) . . ?
O34 Pu3 O31 79.7(3) . . ?
O34 Pu3 O32 69.4(3) . . ?
O34 Pu3 O35 155.9(3) . . ?
O34 Pu3 O33 58.2(3) . . ?
O34 Pu3 O36 120.8(3) . . ?
O34 Pu3 N6 63.7(4) . . ?
O34 Pu3 N5 111.9(3) . . ?
O33 Pu3 N6 115.8(3) . . ?
O33 Pu3 N5 57.8(3) . . ?
O36 Pu3 O33 137.0(3) . . ?
O36 Pu3 N6 61.0(3) . . ?
O36 Pu3 N5 120.5(3) . . ?
O40 Pu3 O31 141.4(3) . . ?
O40 Pu3 O32 134.4(3) . . ?
O40 Pu3 O35 80.4(3) . . ?
O40 Pu3 O37 142.1(3) . . ?
O40 Pu3 O34 77.6(3) . . ?
O40 Pu3 O33 67.7(3) . . ?
O40 Pu3 O36 70.4(3) . . ?
O40 Pu3 N6 75.8(4) . . ?
O40 Pu3 N5 97.7(4) . . ?
N5 Pu3 N6 172.6(4) . . ?
O45 S9 C63 103.2(5) . . ?
O43 S9 O45 112.0(7) . . ?
O43 S9 C63 104.7(6) . . ?
O44 S9 O45 114.0(6) . . ?
O44 S9 O43 118.2(7) . . ?
O44 S9 C63 102.4(6) . . ?
O29 S6 O30 114.8(6) . . ?
O29 S6 C42A 96.1(8) . . ?
O29 S6 C42B 108.3(7) . . ?
O30 S6 C42A 101.2(8) . . ?
O30 S6 C42B 103.9(7) . . ?
O28 S6 O29 113.2(7) . . ?
O28 S6 O30 116.6(7) . . ?
O28 S6 C42A 112.1(8) . . ?
O28 S6 C42B 97.6(7) . . ?
O7 S1 C19 100.9(5) . . ?
O9 S1 O7 115.1(6) . . ?
O9 S1 O8 115.2(7) . . ?
O9 S1 C19 103.0(6) . . ?
O8 S1 O7 113.9(6) . . ?
O8 S1 C19 106.5(6) . . ?
O25 S5 C41 102.8(4) . . ?
O26 S5 O25 112.2(6) . . ?
O26 S5 C41 103.5(5) . . ?
O27 S5 O25 113.0(6) . . ?
O27 S5 O26 120.3(7) . . ?
O27 S5 C41 102.3(5) . . ?
O11 S2 O10 114.1(6) . . ?
O11 S2 C20 103.8(6) . . ?
O10 S2 C20 102.0(5) . . ?
O12 S2 O11 115.1(8) . . ?
O12 S2 O10 116.1(7) . . ?
O12 S2 C20 103.1(6) . . ?
O22 S4 O23 112.2(6) . . ?
O22 S4 C40 105.2(6) . . ?
O24 S4 O22 118.7(7) . . ?
O24 S4 O23 114.4(7) . . ?
O24 S4 C40 106.9(6) . . ?
O23 S4 C40 96.4(6) . . ?
O37 S7 O38 113.1(7) . . ?
O37 S7 C61 103.3(5) . . ?
O39 S7 O37 115.3(7) . . ?
O39 S7 O38 115.7(9) . . ?
O39 S7 C61 109.0(6) . . ?
O38 S7 C61 98.0(7) . . ?
O13 S3 C21 102.2(8) . . ?
O15 S3 O13 107.7(9) . . ?
O15 S3 O14 127.4(11) . . ?
O15 S3 C21 103.8(8) . . ?
O14 S3 O13 108.5(9) . . ?
O14 S3 C21 104.4(8) . . ?
O40 S8A C62A 103.6(9) . . ?
O40 S8A O41A 107.9(12) . . ?
O42A S8A O40 118.4(14) . . ?
O42A S8A C62A 101.7(14) . . ?
O42A S8A O41A 118.2(16) . . ?
O41A S8A C62A 104.8(12) . . ?
C26 O17 Pu2 126.5(7) . . ?
C26 O17 C25 112.0(10) . . ?
C25 O17 Pu2 121.5(7) . . ?
C44 O31 Pu3 118.5(8) . . ?
C44 O31 C45 110.2(11) . . ?
C45 O31 Pu3 118.6(9) . . ?
C2 O1 Pu1 124.9(8) . . ?
C3 O1 Pu1 123.7(9) . . ?
C3 O1 C2 111.2(11) . . ?
C46 O32 Pu3 121.9(9) . . ?
C47 O32 Pu3 127.2(9) . . ?
C47 O32 C46 109.3(11) . . ?
C37 O21 Pu2 120.1(7) . . ?
C38 O21 Pu2 126.0(8) . . ?
C38 O21 C37 113.9(10) . . ?
C29 O18 Pu2 126.0(8) . . ?
C29 O18 C30 111.2(9) . . ?
C30 O18 Pu2 122.7(7) . . ?
S1 O7 Pu1 168.0(6) . . ?
C57 O35 Pu3 121.0(8) . . ?
C57 O35 C56 115.1(10) . . ?
C56 O35 Pu3 123.2(9) . . ?
C36 O20 Pu2 122.4(8) . . ?
C36 O20 C35 110.3(10) . . ?
C35 O20 Pu2 127.1(7) . . ?
C23 O16 Pu2 119.3(8) . . ?
C23 O16 C24 114.0(12) . . ?
C24 O16 Pu2 121.9(8) . . ?
S4 O22 Pu2 163.0(7) . . ?
C10 O4 Pu1 118.7(9) . . ?
C10 O4 C11 110.3(11) . . ?
C11 O4 Pu1 126.4(8) . . ?
C16 O6 Pu1 121.7(9) . . ?
C16 O6 C17 111.0(11) . . ?
C17 O6 Pu1 126.2(9) . . ?
C9 O3 Pu1 118.7(8) . . ?
C9 O3 C8 111.5(12) . . ?
C8 O3 Pu1 119.4(9) . . ?
S7 O37 Pu3 151.9(6) . . ?
C15 O5 Pu1 119.3(9) . . ?
C15 O5 C14 115.0(11) . . ?
C14 O5 Pu1 125.4(8) . . ?
C52 O34 Pu3 119.6(8) . . ?
C53 O34 Pu3 121.5(8) . . ?
C53 O34 C52 118.0(11) . . ?
S5 O25 Pu2 148.7(5) . . ?
S2 O10 Pu1 155.8(6) . . ?
C50 O33 Pu3 123.4(8) . . ?
C51 O33 Pu3 122.8(8) . . ?
C51 O33 C50 113.2(10) . . ?
C32 O19 Pu2 118.7(8) . . ?
C32 O19 C31 117.6(10) . . ?
C31 O19 Pu2 119.2(8) . . ?
C5 O2 Pu1 116.9(8) . . ?
C5 O2 C4 113.5(11) . . ?
C4 O2 Pu1 117.7(8) . . ?
C58 O36 Pu3 121.3(9) . . ?
C58 O36 C59 113.1(11) . . ?
C59 O36 Pu3 125.4(8) . . ?
C7 N1 Pu1 112.3(10) . . ?
C7 N1 C13 110.1(13) . . ?
C7 N1 C1 112.1(11) . . ?
C13 N1 Pu1 111.0(9) . . ?
C13 N1 C1 106.7(13) . . ?
C1 N1 Pu1 104.4(8) . . ?
C34 N3 Pu2 109.5(8) . . ?
C34 N3 C22 107.1(11) . . ?
C22 N3 Pu2 110.3(8) . . ?
C28 N3 Pu2 103.3(8) . . ?
C28 N3 C34 113.4(11) . . ?
C28 N3 C22 113.2(11) . . ?
C33 N4 Pu2 113.3(6) . . ?
C33 N4 C39 107.2(9) . . ?
C27 N4 Pu2 106.5(6) . . ?
C27 N4 C33 112.9(9) . . ?
C27 N4 C39 107.7(9) . . ?
C39 N4 Pu2 109.0(7) . . ?
C48 N6 Pu3 105.3(8) . . ?
C54 N6 Pu3 112.4(9) . . ?
C54 N6 C48 113.4(12) . . ?
C60 N6 Pu3 109.8(9) . . ?
C60 N6 C48 105.6(12) . . ?
C60 N6 C54 110.0(13) . . ?
S8A O40 Pu3 149.2(8) . . ?
S8B O40 Pu3 157.3(11) . . ?
C43 N5 Pu3 112.8(8) . . ?
C43 N5 C49 111.1(11) . . ?
C43 N5 C55 107.1(12) . . ?
C49 N5 Pu3 106.2(8) . . ?
C49 N5 C55 111.8(11) . . ?
C55 N5 Pu3 107.9(8) . . ?
C18 N2 Pu1 110.8(9) . . ?
C18 N2 C12 106.9(12) . . ?
C12 N2 Pu1 107.0(9) . . ?
C6 N2 Pu1 113.2(9) . . ?
C6 N2 C18 105.7(13) . . ?
C6 N2 C12 113.1(13) . . ?
O17 C26 H26A 110.7 . . ?
O17 C26 H26B 110.7 . . ?
O17 C26 C27 105.3(9) . . ?
H26A C26 H26B 108.8 . . ?
C27 C26 H26A 110.7 . . ?
C27 C26 H26B 110.7 . . ?
O20 C36 H36A 110.1 . . ?
O20 C36 H36B 110.1 . . ?
O20 C36 C37 108.2(11) . . ?
H36A C36 H36B 108.4 . . ?
C37 C36 H36A 110.1 . . ?
C37 C36 H36B 110.1 . . ?
O21 C37 H37A 110.3 . . ?
O21 C37 H37B 110.3 . . ?
C36 C37 O21 107.2(11) . . ?
C36 C37 H37A 110.3 . . ?
C36 C37 H37B 110.3 . . ?
H37A C37 H37B 108.5 . . ?
O31 C44 H44A 109.4 . . ?
O31 C44 H44B 109.4 . . ?
O31 C44 C43 111.2(12) . . ?
H44A C44 H44B 108.0 . . ?
C43 C44 H44A 109.4 . . ?
C43 C44 H44B 109.4 . . ?
N4 C33 H33A 109.4 . . ?
N4 C33 H33B 109.4 . . ?
N4 C33 C32 111.4(9) . . ?
H33A C33 H33B 108.0 . . ?
C32 C33 H33A 109.4 . . ?
C32 C33 H33B 109.4 . . ?
O16 C23 H23A 110.3 . . ?
O16 C23 H23B 110.3 . . ?
O16 C23 C22 107.2(12) . . ?
H23A C23 H23B 108.5 . . ?
C22 C23 H23A 110.3 . . ?
C22 C23 H23B 110.3 . . ?
O31 C45 H45A 109.2 . . ?
O31 C45 H45B 109.2 . . ?
H45A C45 H45B 107.9 . . ?
C46 C45 O31 112.0(13) . . ?
C46 C45 H45A 109.2 . . ?
C46 C45 H45B 109.2 . . ?
O32 C46 H46A 109.5 . . ?
O32 C46 H46B 109.5 . . ?
C45 C46 O32 110.8(12) . . ?
C45 C46 H46A 109.5 . . ?
C45 C46 H46B 109.5 . . ?
H46A C46 H46B 108.1 . . ?
O20 C35 H35A 110.2 . . ?
O20 C35 H35B 110.2 . . ?
O20 C35 C34 107.6(10) . . ?
H35A C35 H35B 108.5 . . ?
C34 C35 H35A 110.2 . . ?
C34 C35 H35B 110.2 . . ?
O35 C57 H57A 110.5 . . ?
O35 C57 H57B 110.5 . . ?
H57A C57 H57B 108.7 . . ?
C58 C57 O35 106.1(12) . . ?
C58 C57 H57A 110.5 . . ?
C58 C57 H57B 110.5 . . ?
F1 C19 S1 112.1(7) . . ?
F2 C19 S1 112.3(7) . . ?
F2 C19 F1 106.6(5) . . ?
F2 C19 F3 106.6(5) . . ?
F3 C19 S1 112.3(6) . . ?
F3 C19 F1 106.5(5) . . ?
O1 C2 H2A 109.7 . . ?
O1 C2 H2B 109.7 . . ?
O1 C2 C1 109.9(11) . . ?
H2A C2 H2B 108.2 . . ?
C1 C2 H2A 109.7 . . ?
C1 C2 H2B 109.7 . . ?
N5 C43 H43A 109.1 . . ?
N5 C43 H43B 109.1 . . ?
C44 C43 N5 112.6(12) . . ?
C44 C43 H43A 109.1 . . ?
C44 C43 H43B 109.1 . . ?
H43A C43 H43B 107.8 . . ?
O6 C16 H16A 110.2 . . ?
O6 C16 H16B 110.2 . . ?
O6 C16 C15 107.6(12) . . ?
H16A C16 H16B 108.5 . . ?
C15 C16 H16A 110.2 . . ?
C15 C16 H16B 110.2 . . ?
N4 C27 C26 111.9(10) . . ?
N4 C27 H27A 109.2 . . ?
N4 C27 H27B 109.2 . . ?
C26 C27 H27A 109.2 . . ?
C26 C27 H27B 109.2 . . ?
H27A C27 H27B 107.9 . . ?
N3 C34 C35 112.1(11) . . ?
N3 C34 H34A 109.2 . . ?
N3 C34 H34B 109.2 . . ?
C35 C34 H34A 109.2 . . ?
C35 C34 H34B 109.2 . . ?
H34A C34 H34B 107.9 . . ?
O4 C10 H10A 110.2 . . ?
O4 C10 H10B 110.2 . . ?
O4 C10 C9 107.4(14) . . ?
H10A C10 H10B 108.5 . . ?
C9 C10 H10A 110.2 . . ?
C9 C10 H10B 110.2 . . ?
O1 C3 H3A 109.9 . . ?
O1 C3 H3B 109.9 . . ?
H3A C3 H3B 108.3 . . ?
C4 C3 O1 109.1(12) . . ?
C4 C3 H3A 109.9 . . ?
C4 C3 H3B 109.9 . . ?
O36 C58 C57 106.8(12) . . ?
O36 C58 H58A 110.4 . . ?
O36 C58 H58B 110.4 . . ?
C57 C58 H58A 110.4 . . ?
C57 C58 H58B 110.4 . . ?
H58A C58 H58B 108.6 . . ?
O18 C29 H29A 110.7 . . ?
O18 C29 H29B 110.7 . . ?
O18 C29 C28 105.1(10) . . ?
H29A C29 H29B 108.8 . . ?
C28 C29 H29A 110.7 . . ?
C28 C29 H29B 110.7 . . ?
O33 C50 H50A 110.1 . . ?
O33 C50 H50B 110.1 . . ?
O33 C50 C49 108.0(12) . . ?
H50A C50 H50B 108.4 . . ?
C49 C50 H50A 110.1 . . ?
C49 C50 H50B 110.1 . . ?
O33 C51 H51A 110.5 . . ?
O33 C51 H51B 110.5 . . ?
O33 C51 C52 106.2(11) . . ?
H51A C51 H51B 108.7 . . ?
C52 C51 H51A 110.5 . . ?
C52 C51 H51B 110.5 . . ?
O35 C56 H56A 109.8 . . ?
O35 C56 H56B 109.8 . . ?
H56A C56 H56B 108.2 . . ?
C55 C56 O35 109.5(12) . . ?
C55 C56 H56A 109.8 . . ?
C55 C56 H56B 109.8 . . ?
N5 C49 H49A 109.5 . . ?
N5 C49 H49B 109.5 . . ?
C50 C49 N5 110.8(12) . . ?
C50 C49 H49A 109.5 . . ?
C50 C49 H49B 109.5 . . ?
H49A C49 H49B 108.1 . . ?
O2 C5 H5A 109.8 . . ?
O2 C5 H5B 109.8 . . ?
O2 C5 C6 109.2(13) . . ?
H5A C5 H5B 108.3 . . ?
C6 C5 H5A 109.8 . . ?
C6 C5 H5B 109.8 . . ?
N2 C18 H18A 109.0 . . ?
N2 C18 H18B 109.0 . . ?
N2 C18 C17 112.8(14) . . ?
H18A C18 H18B 107.8 . . ?
C17 C18 H18A 109.0 . . ?
C17 C18 H18B 109.0 . . ?
N4 C39 H39A 109.2 . . ?
N4 C39 H39B 109.2 . . ?
N4 C39 C38 112.0(10) . . ?
H39A C39 H39B 107.9 . . ?
C38 C39 H39A 109.2 . . ?
C38 C39 H39B 109.2 . . ?
O6 C17 C18 108.9(12) . . ?
O6 C17 H17A 109.9 . . ?
O6 C17 H17B 109.9 . . ?
C18 C17 H17A 109.9 . . ?
C18 C17 H17B 109.9 . . ?
H17A C17 H17B 108.3 . . ?
O19 C32 C33 104.6(10) . . ?
O19 C32 H32A 110.8 . . ?
O19 C32 H32B 110.8 . . ?
C33 C32 H32A 110.8 . . ?
C33 C32 H32B 110.8 . . ?
H32A C32 H32B 108.9 . . ?
O19 C31 H31A 109.8 . . ?
O19 C31 H31B 109.8 . . ?
H31A C31 H31B 108.2 . . ?
C30 C31 O19 109.5(13) . . ?
C30 C31 H31A 109.8 . . ?
C30 C31 H31B 109.8 . . ?
O5 C15 C16 112.8(14) . . ?
O5 C15 H15A 109.0 . . ?
O5 C15 H15B 109.0 . . ?
C16 C15 H15A 109.0 . . ?
C16 C15 H15B 109.0 . . ?
H15A C15 H15B 107.8 . . ?
N1 C7 H7A 109.0 . . ?
N1 C7 H7B 109.0 . . ?
H7A C7 H7B 107.8 . . ?
C8 C7 N1 112.9(13) . . ?
C8 C7 H7A 109.0 . . ?
C8 C7 H7B 109.0 . . ?
O3 C9 C10 108.7(14) . . ?
O3 C9 H9A 109.9 . . ?
O3 C9 H9B 109.9 . . ?
C10 C9 H9A 109.9 . . ?
C10 C9 H9B 109.9 . . ?
H9A C9 H9B 108.3 . . ?
O32 C47 H47A 110.1 . . ?
O32 C47 H47B 110.1 . . ?
O32 C47 C48 108.0(11) . . ?
H47A C47 H47B 108.4 . . ?
C48 C47 H47A 110.1 . . ?
C48 C47 H47B 110.1 . . ?
N2 C12 H12A 109.3 . . ?
N2 C12 H12B 109.3 . . ?
N2 C12 C11 111.8(13) . . ?
H12A C12 H12B 107.9 . . ?
C11 C12 H12A 109.3 . . ?
C11 C12 H12B 109.3 . . ?
N5 C55 H55A 109.5 . . ?
N5 C55 H55B 109.5 . . ?
C56 C55 N5 110.8(13) . . ?
C56 C55 H55A 109.5 . . ?
C56 C55 H55B 109.5 . . ?
H55A C55 H55B 108.1 . . ?
O18 C30 H30A 109.5 . . ?
O18 C30 H30B 109.5 . . ?
C31 C30 O18 110.7(12) . . ?
C31 C30 H30A 109.5 . . ?
C31 C30 H30B 109.5 . . ?
H30A C30 H30B 108.1 . . ?
N1 C13 H13A 109.1 . . ?
N1 C13 H13B 109.1 . . ?
N1 C13 C14 112.7(13) . . ?
H13A C13 H13B 107.8 . . ?
C14 C13 H13A 109.1 . . ?
C14 C13 H13B 109.1 . . ?
N1 C1 H1A 109.8 . . ?
N1 C1 H1B 109.8 . . ?
C2 C1 N1 109.2(13) . . ?
C2 C1 H1A 109.8 . . ?
C2 C1 H1B 109.8 . . ?
H1A C1 H1B 108.3 . . ?
N3 C22 H22A 108.6 . . ?
N3 C22 H22B 108.6 . . ?
C23 C22 N3 114.7(12) . . ?
C23 C22 H22A 108.6 . . ?
C23 C22 H22B 108.6 . . ?
H22A C22 H22B 107.6 . . ?
O3 C8 H8A 109.8 . . ?
O3 C8 H8B 109.8 . . ?
C7 C8 O3 109.4(14) . . ?
C7 C8 H8A 109.8 . . ?
C7 C8 H8B 109.8 . . ?
H8A C8 H8B 108.2 . . ?
F25 C63 S9 110.5(7) . . ?
F26 C63 S9 112.8(6) . . ?
F26 C63 F25 106.2(5) . . ?
F27 C63 S9 114.0(7) . . ?
F27 C63 F25 106.5(5) . . ?
F27 C63 F26 106.4(5) . . ?
O4 C11 C12 105.9(12) . . ?
O4 C11 H11A 110.5 . . ?
O4 C11 H11B 110.5 . . ?
C12 C11 H11A 110.5 . . ?
C12 C11 H11B 110.5 . . ?
H11A C11 H11B 108.7 . . ?
N6 C48 C47 114.5(12) . . ?
N6 C48 H48A 108.6 . . ?
N6 C48 H48B 108.6 . . ?
C47 C48 H48A 108.6 . . ?
C47 C48 H48B 108.6 . . ?
H48A C48 H48B 107.6 . . ?
O21 C38 C39 109.4(11) . . ?
O21 C38 H38A 109.8 . . ?
O21 C38 H38B 109.8 . . ?
C39 C38 H38A 109.8 . . ?
C39 C38 H38B 109.8 . . ?
H38A C38 H38B 108.2 . . ?
N6 C54 H54A 108.5 . . ?
N6 C54 H54B 108.5 . . ?
H54A C54 H54B 107.5 . . ?
C53 C54 N6 115.2(14) . . ?
C53 C54 H54A 108.5 . . ?
C53 C54 H54B 108.5 . . ?
N3 C28 C29 114.4(12) . . ?
N3 C28 H28A 108.7 . . ?
N3 C28 H28B 108.7 . . ?
C29 C28 H28A 108.7 . . ?
C29 C28 H28B 108.7 . . ?
H28A C28 H28B 107.6 . . ?
O2 C4 H4A 109.1 . . ?
O2 C4 H4B 109.1 . . ?
C3 C4 O2 112.6(13) . . ?
C3 C4 H4A 109.1 . . ?
C3 C4 H4B 109.1 . . ?
H4A C4 H4B 107.8 . . ?
N2 C6 C5 114.9(13) . . ?
N2 C6 H6A 108.5 . . ?
N2 C6 H6B 108.5 . . ?
C5 C6 H6A 108.5 . . ?
C5 C6 H6B 108.5 . . ?
H6A C6 H6B 107.5 . . ?
O17 C25 H25A 108.7 . . ?
O17 C25 H25B 108.7 . . ?
H25A C25 H25B 107.6 . . ?
C24 C25 O17 114.4(11) . . ?
C24 C25 H25A 108.7 . . ?
C24 C25 H25B 108.7 . . ?
O5 C14 C13 111.1(12) . . ?
O5 C14 H14A 109.4 . . ?
O5 C14 H14B 109.4 . . ?
C13 C14 H14A 109.4 . . ?
C13 C14 H14B 109.4 . . ?
H14A C14 H14B 108.0 . . ?
F14 C41 S5 113.1(6) . . ?
F15 C41 S5 111.7(6) . . ?
F15 C41 F14 106.2(5) . . ?
F13 C41 S5 112.1(6) . . ?
F13 C41 F14 106.5(5) . . ?
F13 C41 F15 106.8(5) . . ?
O34 C52 C51 107.6(12) . . ?
O34 C52 H52A 110.2 . . ?
O34 C52 H52B 110.2 . . ?
C51 C52 H52A 110.2 . . ?
C51 C52 H52B 110.2 . . ?
H52A C52 H52B 108.5 . . ?
F5 C20 S2 113.9(7) . . ?
F5 C20 F4 106.3(5) . . ?
F4 C20 S2 111.9(7) . . ?
F6 C20 S2 111.6(7) . . ?
F6 C20 F5 106.3(5) . . ?
F6 C20 F4 106.3(5) . . ?
F8 C21 S3 109.6(9) . . ?
F7 C21 S3 114.9(9) . . ?
F7 C21 F8 106.3(5) . . ?
F7 C21 F9 106.2(5) . . ?
F9 C21 S3 113.2(9) . . ?
F9 C21 F8 106.1(5) . . ?
O16 C24 H24A 108.7 . . ?
O16 C24 H24B 108.7 . . ?
C25 C24 O16 114.1(12) . . ?
C25 C24 H24A 108.7 . . ?
C25 C24 H24B 108.7 . . ?
H24A C24 H24B 107.6 . . ?
F10 C40 S4 115.0(7) . . ?
F10 C40 F12 106.3(5) . . ?
F12 C40 S4 108.2(7) . . ?
F11 C40 S4 113.9(7) . . ?
F11 C40 F10 106.5(5) . . ?
F11 C40 F12 106.4(5) . . ?
O36 C59 H59A 110.0 . . ?
O36 C59 H59B 110.0 . . ?
O36 C59 C60 108.6(13) . . ?
H59A C59 H59B 108.4 . . ?
C60 C59 H59A 110.0 . . ?
C60 C59 H59B 110.0 . . ?
F19 C61 S7 115.1(7) . . ?
F19 C61 F21 106.4(5) . . ?
F19 C61 F20 106.5(5) . . ?
F21 C61 S7 113.7(8) . . ?
F20 C61 S7 108.3(7) . . ?
F20 C61 F21 106.3(5) . . ?
N6 C60 H60A 107.8 . . ?
N6 C60 H60B 107.8 . . ?
C59 C60 N6 118.2(14) . . ?
C59 C60 H60A 107.8 . . ?
C59 C60 H60B 107.8 . . ?
H60A C60 H60B 107.1 . . ?
O34 C53 C54 116.0(14) . . ?
O34 C53 H53A 108.3 . . ?
O34 C53 H53B 108.3 . . ?
C54 C53 H53A 108.3 . . ?
C54 C53 H53B 108.3 . . ?
H53A C53 H53B 107.4 . . ?
F23A C62A S8A 113.2(11) . . ?
F23A C62A F24A 106.4(5) . . ?
F24A C62A S8A 111.1(11) . . ?
F22A C62A S8A 112.6(12) . . ?
F22A C62A F23A 106.4(5) . . ?
F22A C62A F24A 106.5(5) . . ?
F16A C42A S6 118.0(15) . . ?
F16A C42A F18A 106.4(5) . . ?
F16A C42A F17A 106.4(5) . . ?
F18A C42A S6 109.3(14) . . ?
F18A C42A F17A 106.5(5) . . ?
F17A C42A S6 109.7(14) . . ?
F18B C42B S6 113.0(10) . . ?
F17B C42B S6 116.4(10) . . ?
F17B C42B F18B 106.5(5) . . ?
F17B C42B F16B 106.5(5) . . ?
F16B C42B S6 107.4(10) . . ?
F16B C42B F18B 106.4(5) . . ?
O40 S8B O42B 105.8(17) . . ?
O40 S8B C62B 111.9(15) . . ?
O40 S8B O41B 109.4(14) . . ?
O42B S8B C62B 112.7(16) . . ?
O42B S8B O41B 114(2) . . ?
C62B S8B O41B 103.2(17) . . ?
F24B C62B S8B 116.2(17) . . ?
F24B C62B F23B 106.4(5) . . ?
F24B C62B F22B 106.5(5) . . ?
F23B C62B S8B 117.8(17) . . ?
F22B C62B S8B 102.5(17) . . ?
F22B C62B F23B 106.4(5) . . ?

loop_
_geom_bond_atom_site_label_1
_geom_bond_atom_site_label_2
_geom_bond_distance
_geom_bond_site_symmetry_2
_geom_bond_publ_flag
Pu2 O17 2.644(9) . ?
Pu2 O21 2.652(8) . ?
Pu2 O18 2.638(8) . ?
Pu2 O20 2.634(8) . ?
Pu2 O16 2.574(9) . ?
Pu2 O22 2.452(8) . ?
Pu2 O25 2.497(7) . ?
Pu2 O19 2.566(8) . ?
Pu2 N3 2.778(10) . ?
Pu2 N4 2.756(8) . ?
Pu1 O1 2.617(8) . ?
Pu1 O7 2.439(8) . ?
Pu1 O4 2.625(9) . ?
Pu1 O6 2.628(8) . ?
Pu1 O3 2.652(10) . ?
Pu1 O5 2.643(9) . ?
Pu1 O10 2.472(9) . ?
Pu1 O2 2.567(8) . ?
Pu1 N1 2.807(11) . ?
Pu1 N2 2.834(11) . ?
Pu3 O31 2.630(9) . ?
Pu3 O32 2.575(8) . ?
Pu3 O35 2.617(9) . ?
Pu3 O37 2.512(8) . ?
Pu3 O34 2.560(8) . ?
Pu3 O33 2.677(9) . ?
Pu3 O36 2.647(9) . ?
Pu3 N6 2.769(12) . ?
Pu3 O40 2.445(8) . ?
Pu3 N5 2.731(11) . ?
S9 O45 1.451(10) . ?
S9 O43 1.431(10) . ?
S9 O44 1.408(10) . ?
S9 C63 1.808(11) . ?
S6 O29 1.420(10) . ?
S6 O30 1.430(9) . ?
S6 O28 1.406(10) . ?
S6 C42A 1.853(18) . ?
S6 C42B 1.723(13) . ?
S1 O7 1.443(8) . ?
S1 O9 1.405(10) . ?
S1 O8 1.423(11) . ?
S1 C19 1.789(10) . ?
S5 O25 1.455(8) . ?
S5 O26 1.453(11) . ?
S5 O27 1.431(11) . ?
S5 C41 1.797(10) . ?
S2 O11 1.446(11) . ?
S2 O10 1.459(9) . ?
S2 O12 1.412(10) . ?
S2 C20 1.793(11) . ?
S4 O22 1.432(8) . ?
S4 O24 1.430(10) . ?
S4 O23 1.544(12) . ?
S4 C40 1.654(11) . ?
S7 O37 1.451(9) . ?
S7 O39 1.396(12) . ?
S7 O38 1.462(12) . ?
S7 C61 1.729(11) . ?
S3 O13 1.508(15) . ?
S3 O15 1.371(13) . ?
S3 O14 1.389(14) . ?
S3 C21 1.723(12) . ?
S8A O40 1.453(14) . ?
S8A O42A 1.32(2) . ?
S8A C62A 1.838(19) . ?
S8A O41A 1.51(3) . ?
F25 C63 1.345(5) . ?
F14 C41 1.344(5) . ?
F26 C63 1.344(5) . ?
F15 C41 1.343(5) . ?
F10 C40 1.347(5) . ?
O17 C26 1.419(14) . ?
O17 C25 1.427(14) . ?
F1 C19 1.343(5) . ?
O31 C44 1.394(17) . ?
O31 C45 1.456(17) . ?
O1 C2 1.429(17) . ?
O1 C3 1.409(16) . ?
F2 C19 1.341(5) . ?
F12 C40 1.347(5) . ?
O32 C46 1.428(17) . ?
O32 C47 1.403(17) . ?
F11 C40 1.345(5) . ?
O21 C37 1.497(15) . ?
O21 C38 1.397(14) . ?
O18 C29 1.404(14) . ?
O18 C30 1.419(15) . ?
F27 C63 1.342(5) . ?
O35 C57 1.467(17) . ?
O35 C56 1.470(17) . ?
F5 C20 1.345(5) . ?
O20 C36 1.426(16) . ?
O20 C35 1.430(13) . ?
F3 C19 1.343(5) . ?
O16 C23 1.435(16) . ?
O16 C24 1.436(17) . ?
O4 C10 1.398(17) . ?
O4 C11 1.477(17) . ?
O6 C16 1.426(17) . ?
O6 C17 1.432(17) . ?
O3 C9 1.378(18) . ?
O3 C8 1.447(18) . ?
O5 C15 1.390(17) . ?
O5 C14 1.417(16) . ?
F4 C20 1.345(5) . ?
O34 C52 1.430(16) . ?
O34 C53 1.404(17) . ?
F19 C61 1.343(5) . ?
O33 C50 1.427(16) . ?
O33 C51 1.423(14) . ?
F6 C20 1.343(5) . ?
O19 C32 1.428(15) . ?
O19 C31 1.452(16) . ?
F13 C41 1.341(5) . ?
O2 C5 1.435(18) . ?
O2 C4 1.459(16) . ?
F8 C21 1.346(5) . ?
O36 C58 1.426(16) . ?
O36 C59 1.429(17) . ?
F21 C61 1.344(5) . ?
F20 C61 1.344(5) . ?
F7 C21 1.343(5) . ?
F9 C21 1.346(5) . ?
N1 C7 1.435(18) . ?
N1 C13 1.448(18) . ?
N1 C1 1.542(19) . ?
N3 C34 1.479(16) . ?
N3 C22 1.490(17) . ?
N3 C28 1.453(18) . ?
N4 C33 1.490(14) . ?
N4 C27 1.451(14) . ?
N4 C39 1.515(15) . ?
N6 C48 1.506(17) . ?
N6 C54 1.469(18) . ?
N6 C60 1.457(19) . ?
O40 S8B 1.44(2) . ?
F23A C62A 1.343(5) . ?
N5 C43 1.481(17) . ?
N5 C49 1.526(18) . ?
N5 C55 1.530(17) . ?
N2 C18 1.484(19) . ?
N2 C12 1.486(19) . ?
N2 C6 1.459(19) . ?
F24A C62A 1.344(5) . ?
C26 H26A 0.9900 . ?
C26 H26B 0.9900 . ?
C26 C27 1.550(17) . ?
C36 H36A 0.9900 . ?
C36 H36B 0.9900 . ?
C36 C37 1.473(19) . ?
C37 H37A 0.9900 . ?
C37 H37B 0.9900 . ?
C44 H44A 0.9900 . ?
C44 H44B 0.9900 . ?
C44 C43 1.459(19) . ?
F22A C62A 1.343(5) . ?
C33 H33A 0.9900 . ?
C33 H33B 0.9900 . ?
C33 C32 1.531(16) . ?
C23 H23A 0.9900 . ?
C23 H23B 0.9900 . ?
C23 C22 1.469(18) . ?
C45 H45A 0.9900 . ?
C45 H45B 0.9900 . ?
C45 C46 1.42(2) . ?
C46 H46A 0.9900 . ?
C46 H46B 0.9900 . ?
C35 H35A 0.9900 . ?
C35 H35B 0.9900 . ?
C35 C34 1.523(18) . ?
C57 H57A 0.9900 . ?
C57 H57B 0.9900 . ?
C57 C58 1.45(2) . ?
C2 H2A 0.9900 . ?
C2 H2B 0.9900 . ?
C2 C1 1.51(2) . ?
C43 H43A 0.9900 . ?
C43 H43B 0.9900 . ?
C16 H16A 0.9900 . ?
C16 H16B 0.9900 . ?
C16 C15 1.48(2) . ?
C27 H27A 0.9900 . ?
C27 H27B 0.9900 . ?
C34 H34A 0.9900 . ?
C34 H34B 0.9900 . ?
C10 H10A 0.9900 . ?
C10 H10B 0.9900 . ?
C10 C9 1.51(2) . ?
C3 H3A 0.9900 . ?
C3 H3B 0.9900 . ?
C3 C4 1.39(2) . ?
C58 H58A 0.9900 . ?
C58 H58B 0.9900 . ?
C29 H29A 0.9900 . ?
C29 H29B 0.9900 . ?
C29 C28 1.522(19) . ?
C50 H50A 0.9900 . ?
C50 H50B 0.9900 . ?
C50 C49 1.50(2) . ?
C51 H51A 0.9900 . ?
C51 H51B 0.9900 . ?
C51 C52 1.438(19) . ?
C56 H56A 0.9900 . ?
C56 H56B 0.9900 . ?
C56 C55 1.43(2) . ?
C49 H49A 0.9900 . ?
C49 H49B 0.9900 . ?
C5 H5A 0.9900 . ?
C5 H5B 0.9900 . ?
C5 C6 1.46(2) . ?
C18 H18A 0.9900 . ?
C18 H18B 0.9900 . ?
C18 C17 1.52(2) . ?
C39 H39A 0.9900 . ?
C39 H39B 0.9900 . ?
C39 C38 1.519(19) . ?
C17 H17A 0.9900 . ?
C17 H17B 0.9900 . ?
C32 H32A 0.9900 . ?
C32 H32B 0.9900 . ?
C31 H31A 0.9900 . ?
C31 H31B 0.9900 . ?
C31 C30 1.416(19) . ?
C15 H15A 0.9900 . ?
C15 H15B 0.9900 . ?
C7 H7A 0.9900 . ?
C7 H7B 0.9900 . ?
C7 C8 1.41(2) . ?
C9 H9A 0.9900 . ?
C9 H9B 0.9900 . ?
C47 H47A 0.9900 . ?
C47 H47B 0.9900 . ?
C47 C48 1.520(19) . ?
C12 H12A 0.9900 . ?
C12 H12B 0.9900 . ?
C12 C11 1.50(2) . ?
C55 H55A 0.9900 . ?
C55 H55B 0.9900 . ?
C30 H30A 0.9900 . ?
C30 H30B 0.9900 . ?
C13 H13A 0.9900 . ?
C13 H13B 0.9900 . ?
C13 C14 1.50(2) . ?
C1 H1A 0.9900 . ?
C1 H1B 0.9900 . ?
C22 H22A 0.9900 . ?
C22 H22B 0.9900 . ?
C8 H8A 0.9900 . ?
C8 H8B 0.9900 . ?
C11 H11A 0.9900 . ?
C11 H11B 0.9900 . ?
C48 H48A 0.9900 . ?
C48 H48B 0.9900 . ?
C38 H38A 0.9900 . ?
C38 H38B 0.9900 . ?
C54 H54A 0.9900 . ?
C54 H54B 0.9900 . ?
C54 C53 1.43(2) . ?
C28 H28A 0.9900 . ?
C28 H28B 0.9900 . ?
C4 H4A 0.9900 . ?
C4 H4B 0.9900 . ?
C6 H6A 0.9900 . ?
C6 H6B 0.9900 . ?
C25 H25A 0.9900 . ?
C25 H25B 0.9900 . ?
C25 C24 1.405(8) . ?
C14 H14A 0.9900 . ?
C14 H14B 0.9900 . ?
C52 H52A 0.9900 . ?
C52 H52B 0.9900 . ?
C24 H24A 0.9900 . ?
C24 H24B 0.9900 . ?
C59 H59A 0.9900 . ?
C59 H59B 0.9900 . ?
C59 C60 1.44(2) . ?
C60 H60A 0.9900 . ?
C60 H60B 0.9900 . ?
C53 H53A 0.9900 . ?
C53 H53B 0.9900 . ?
F18B C42B 1.343(5) . ?
F17B C42B 1.343(5) . ?
C42A F16A 1.343(5) . ?
C42A F18A 1.343(5) . ?
C42A F17A 1.344(5) . ?
F16B C42B 1.343(5) . ?
S8B O42B 1.51(4) . ?
S8B C62B 1.65(3) . ?
S8B O41B 1.75(4) . ?
C62B F24B 1.343(5) . ?
C62B F23B 1.344(5) . ?
C62B F22B 1.343(5) . ?

loop_
_geom_torsion_atom_site_label_1
_geom_torsion_atom_site_label_2
_geom_torsion_atom_site_label_3
_geom_torsion_atom_site_label_4
_geom_torsion
_geom_torsion_site_symmetry_1
_geom_torsion_site_symmetry_2
_geom_torsion_site_symmetry_3
_geom_torsion_site_symmetry_4
_geom_torsion_publ_flag
Pu2 O17 C26 C27 0.2(13) . . . . ?
Pu2 O17 C25 C24 -14(2) . . . . ?
Pu2 O21 C37 C36 40.7(13) . . . . ?
Pu2 O21 C38 C39 -12.2(16) . . . . ?
Pu2 O18 C29 C28 4.3(15) . . . . ?
Pu2 O18 C30 C31 -19.3(18) . . . . ?
Pu2 O20 C36 C37 43.3(14) . . . . ?
Pu2 O20 C35 C34 -10.3(16) . . . . ?
Pu2 O16 C23 C22 -50.7(14) . . . . ?
Pu2 O16 C24 C25 -31(2) . . . . ?
Pu2 O19 C32 C33 -58.5(12) . . . . ?
Pu2 O19 C31 C30 -49.7(17) . . . . ?
Pu2 N3 C34 C35 -55.6(12) . . . . ?
Pu2 N3 C22 C23 -35.1(14) . . . . ?
Pu2 N3 C28 C29 -63.5(13) . . . . ?
Pu2 N4 C33 C32 -31.7(12) . . . . ?
Pu2 N4 C27 C26 -62.7(10) . . . . ?
Pu2 N4 C39 C38 -53.8(12) . . . . ?
Pu1 O1 C2 C1 -6.9(17) . . . . ?
Pu1 O1 C3 C4 23.5(19) . . . . ?
Pu1 O4 C10 C9 -46.2(15) . . . . ?
Pu1 O4 C11 C12 19.8(17) . . . . ?
Pu1 O6 C16 C15 -36.6(17) . . . . ?
Pu1 O6 C17 C18 27.2(19) . . . . ?
Pu1 O3 C9 C10 -42.3(16) . . . . ?
Pu1 O3 C8 C7 43.2(16) . . . . ?
Pu1 O5 C15 C16 -38.8(17) . . . . ?
Pu1 O5 C14 C13 13.1(18) . . . . ?
Pu1 O2 C5 C6 59.6(16) . . . . ?
Pu1 O2 C4 C3 46.0(17) . . . . ?
Pu1 N1 C7 C8 44.4(17) . . . . ?
Pu1 N1 C13 C14 50.2(16) . . . . ?
Pu1 N1 C1 C2 61.2(13) . . . . ?
Pu1 N2 C18 C17 46.8(16) . . . . ?
Pu1 N2 C12 C11 59.4(15) . . . . ?
Pu1 N2 C6 C5 12.1(17) . . . . ?
Pu3 O31 C44 C43 44.5(16) . . . . ?
Pu3 O31 C45 C46 -33.8(17) . . . . ?
Pu3 O32 C46 C45 -36.1(17) . . . . ?
Pu3 O32 C47 C48 3.4(15) . . . . ?
Pu3 O35 C57 C58 -45.8(15) . . . . ?
Pu3 O35 C56 C55 16.3(18) . . . . ?
Pu3 O34 C52 C51 57.1(14) . . . . ?
Pu3 O34 C53 C54 -30.5(17) . . . . ?
Pu3 O33 C50 C49 -12.2(17) . . . . ?
Pu3 O33 C51 C52 28.1(16) . . . . ?
Pu3 O36 C58 C57 -44.7(17) . . . . ?
Pu3 O36 C59 C60 14.5(19) . . . . ?
Pu3 N6 C48 C47 54.4(13) . . . . ?
Pu3 N6 C54 C53 -29.3(18) . . . . ?
Pu3 N6 C60 C59 48.3(17) . . . . ?
Pu3 O40 S8B O42B 17(3) . . . . ?
Pu3 O40 S8B C62B 140(2) . . . . ?
Pu3 O40 S8B O41B -106(3) . . . . ?
Pu3 N5 C43 C44 37.2(15) . . . . ?
Pu3 N5 C49 C50 62.7(13) . . . . ?
Pu3 N5 C55 C56 58.8(13) . . . . ?
O17 C26 C27 N4 42.8(13) . . . . ?
O17 C25 C24 O16 27(2) . . . . ?
O31 C44 C43 N5 -53.9(18) . . . . ?
O31 C45 C46 O32 43.4(19) . . . . ?
O1 C2 C1 N1 -38.9(17) . . . . ?
O1 C3 C4 O2 -42.7(19) . . . . ?
O32 C47 C48 N6 -41.0(17) . . . . ?
O18 C29 C28 N3 42.5(16) . . . . ?
O45 S9 C63 F25 179.7(6) . . . . ?
O45 S9 C63 F26 61.0(6) . . . . ?
O45 S9 C63 F27 -60.4(6) . . . . ?
O7 S1 C19 F1 -57.1(6) . . . . ?
O7 S1 C19 F2 -177.1(6) . . . . ?
O7 S1 C19 F3 62.8(6) . . . . ?
O35 C57 C58 O36 53.9(17) . . . . ?
O35 C56 C55 N5 -49.7(17) . . . . ?
O20 C36 C37 O21 -50.4(14) . . . . ?
O20 C35 C34 N3 43.9(15) . . . . ?
O43 S9 C63 F25 62.4(7) . . . . ?
O43 S9 C63 F26 -56.3(7) . . . . ?
O43 S9 C63 F27 -177.8(7) . . . . ?
O16 C23 C22 N3 55.8(16) . . . . ?
O22 S4 C40 F10 55.7(7) . . . . ?
O22 S4 C40 F12 -62.9(7) . . . . ?
O22 S4 C40 F11 179.0(6) . . . . ?
O4 C10 C9 O3 56.0(17) . . . . ?
O6 C16 C15 O5 47.0(19) . . . . ?
O37 S7 C61 F19 179.3(6) . . . . ?
O37 S7 C61 F21 56.3(7) . . . . ?
O37 S7 C61 F20 -61.6(7) . . . . ?
O44 S9 C63 F25 -61.6(6) . . . . ?
O44 S9 C63 F26 179.7(6) . . . . ?
O44 S9 C63 F27 58.3(7) . . . . ?
O11 S2 O10 Pu1 41.9(16) . . . . ?
O11 S2 C20 F5 -176.8(7) . . . . ?
O11 S2 C20 F4 62.6(7) . . . . ?
O11 S2 C20 F6 -56.4(7) . . . . ?
O25 S5 C41 F14 -61.3(6) . . . . ?
O25 S5 C41 F15 58.5(6) . . . . ?
O25 S5 C41 F13 178.3(5) . . . . ?
O10 S2 C20 F5 64.4(7) . . . . ?
O10 S2 C20 F4 -56.2(7) . . . . ?
O10 S2 C20 F6 -175.2(6) . . . . ?
O33 C50 C49 N5 -34.4(18) . . . . ?
O33 C51 C52 O34 -50.2(16) . . . . ?
O26 S5 O25 Pu2 -53.4(12) . . . . ?
O26 S5 C41 F14 -178.2(6) . . . . ?
O26 S5 C41 F15 -58.4(7) . . . . ?
O26 S5 C41 F13 61.3(7) . . . . ?
O19 C31 C30 O18 41.6(19) . . . . ?
O2 C5 C6 N2 -44(2) . . . . ?
O29 S6 C42A F16A -67.4(11) . . . . ?
O29 S6 C42A F18A 171.0(10) . . . . ?
O29 S6 C42A F17A 54.6(10) . . . . ?
O29 S6 C42B F18B -173.7(8) . . . . ?
O29 S6 C42B F17B 62.5(9) . . . . ?
O29 S6 C42B F16B -56.7(8) . . . . ?
O9 S1 O7 Pu1 -67(3) . . . . ?
O9 S1 C19 F1 -176.4(6) . . . . ?
O9 S1 C19 F2 63.7(7) . . . . ?
O9 S1 C19 F3 -56.5(7) . . . . ?
O36 C59 C60 N6 -42(2) . . . . ?
O24 S4 O22 Pu2 49(2) . . . . ?
O24 S4 C40 F10 -177.3(7) . . . . ?
O24 S4 C40 F12 64.1(7) . . . . ?
O24 S4 C40 F11 -54.0(8) . . . . ?
O8 S1 O7 Pu1 69(3) . . . . ?
O8 S1 C19 F1 62.1(7) . . . . ?
O8 S1 C19 F2 -57.9(7) . . . . ?
O8 S1 C19 F3 -178.0(6) . . . . ?
O12 S2 O10 Pu1 -95.7(14) . . . . ?
O12 S2 C20 F5 -56.4(8) . . . . ?
O12 S2 C20 F4 -177.0(7) . . . . ?
O12 S2 C20 F6 64.0(7) . . . . ?
O27 S5 O25 Pu2 86.6(11) . . . . ?
O27 S5 C41 F14 56.1(7) . . . . ?
O27 S5 C41 F15 175.9(6) . . . . ?
O27 S5 C41 F13 -64.4(7) . . . . ?
O39 S7 O37 Pu3 66.0(14) . . . . ?
O39 S7 C61 F19 -57.6(8) . . . . ?
O39 S7 C61 F21 179.4(8) . . . . ?
O39 S7 C61 F20 61.5(8) . . . . ?
O13 S3 C21 F8 171.3(8) . . . . ?
O13 S3 C21 F7 51.7(9) . . . . ?
O13 S3 C21 F9 -70.5(8) . . . . ?
O38 S7 O37 Pu3 -70.4(14) . . . . ?
O38 S7 C61 F19 63.2(8) . . . . ?
O38 S7 C61 F21 -59.8(8) . . . . ?
O38 S7 C61 F20 -177.7(8) . . . . ?
N1 C7 C8 O3 -57.6(19) . . . . ?
N1 C13 C14 O5 -42.6(19) . . . . ?
N4 C33 C32 O19 56.4(14) . . . . ?
N4 C39 C38 O21 44.2(15) . . . . ?
O23 S4 O22 Pu2 -88(2) . . . . ?
O23 S4 C40 F10 -59.4(7) . . . . ?
O23 S4 C40 F12 -178.0(6) . . . . ?
O23 S4 C40 F11 63.9(7) . . . . ?
O30 S6 C42A F16A 175.8(11) . . . . ?
O30 S6 C42A F18A 54.1(11) . . . . ?
O30 S6 C42A F17A -62.2(10) . . . . ?
O30 S6 C42B F18B 63.8(8) . . . . ?
O30 S6 C42B F17B -59.9(8) . . . . ?
O30 S6 C42B F16B -179.1(7) . . . . ?
N6 C54 C53 O34 40(2) . . . . ?
O40 S8A C62A F23A -176.1(9) . . . . ?
O40 S8A C62A F24A -56.4(12) . . . . ?
O40 S8A C62A F22A 63.1(12) . . . . ?
O40 S8B C62B F24B 176.4(12) . . . . ?
O40 S8B C62B F23B 48.5(18) . . . . ?
O40 S8B C62B F22B -67.9(16) . . . . ?
O15 S3 C21 F8 59.4(10) . . . . ?
O15 S3 C21 F7 -60.2(10) . . . . ?
O15 S3 C21 F9 177.6(9) . . . . ?
O14 S3 C21 F8 -75.7(10) . . . . ?
O14 S3 C21 F7 164.7(10) . . . . ?
O14 S3 C21 F9 42.5(11) . . . . ?
N2 C18 C17 O6 -48.5(19) . . . . ?
N2 C12 C11 O4 -52.9(17) . . . . ?
O28 S6 C42A F16A 50.8(13) . . . . ?
O28 S6 C42A F18A -70.8(12) . . . . ?
O28 S6 C42A F17A 172.8(10) . . . . ?
O28 S6 C42B F18B -56.1(9) . . . . ?
O28 S6 C42B F17B -179.9(8) . . . . ?
O28 S6 C42B F16B 61.0(8) . . . . ?
C26 O17 C25 C24 166.5(15) . . . . ?
C36 O20 C35 C34 174.2(11) . . . . ?
O42A S8A O40 Pu3 -40(3) . . . . ?
O42A S8A C62A F23A 60.5(14) . . . . ?
O42A S8A C62A F24A -179.8(13) . . . . ?
O42A S8A C62A F22A -60.3(14) . . . . ?
C37 O21 C38 C39 170.0(11) . . . . ?
C44 O31 C45 C46 -174.9(14) . . . . ?
C33 N4 C27 C26 62.3(12) . . . . ?
C33 N4 C39 C38 -176.8(10) . . . . ?
C23 O16 C24 C25 124.8(16) . . . . ?
C45 O31 C44 C43 -174.4(13) . . . . ?
C46 O32 C47 C48 169.1(12) . . . . ?
C35 O20 C36 C37 -140.8(12) . . . . ?
C57 O35 C56 C55 -172.9(13) . . . . ?
C19 S1 O7 Pu1 -177(3) . . . . ?
C2 O1 C3 C4 -162.4(14) . . . . ?
C43 N5 C49 C50 -60.3(16) . . . . ?
C43 N5 C55 C56 -179.5(12) . . . . ?
C16 O6 C17 C18 -164.7(14) . . . . ?
C27 N4 C33 C32 -152.9(10) . . . . ?
C27 N4 C39 C38 61.4(13) . . . . ?
C34 N3 C22 C23 83.9(14) . . . . ?
C34 N3 C28 C29 178.1(11) . . . . ?
C10 O4 C11 C12 175.3(13) . . . . ?
C3 O1 C2 C1 179.1(13) . . . . ?
C58 O36 C59 C60 -169.5(14) . . . . ?
C29 O18 C30 C31 162.4(13) . . . . ?
C50 O33 C51 C52 -161.1(13) . . . . ?
C51 O33 C50 C49 177.0(13) . . . . ?
C56 O35 C57 C58 143.2(13) . . . . ?
C49 N5 C43 C44 156.3(12) . . . . ?
C49 N5 C55 C56 -57.6(16) . . . . ?
C5 O2 C4 C3 -95.8(17) . . . . ?
C18 N2 C12 C11 178.2(13) . . . . ?
C18 N2 C6 C5 -109.4(15) . . . . ?
C39 N4 C33 C32 88.7(12) . . . . ?
C39 N4 C27 C26 -179.5(10) . . . . ?
C17 O6 C16 C15 154.7(14) . . . . ?
C32 O19 C31 C30 106.2(15) . . . . ?
C31 O19 C32 C33 145.4(12) . . . . ?
C15 O5 C14 C13 -173.0(14) . . . . ?
C7 N1 C13 C14 175.2(13) . . . . ?
C7 N1 C1 C2 -60.6(16) . . . . ?
C9 O3 C8 C7 -172.2(14) . . . . ?
C47 O32 C46 C45 157.3(13) . . . . ?
C12 N2 C18 C17 -69.4(17) . . . . ?
C12 N2 C6 C5 134.0(15) . . . . ?
C55 N5 C43 C44 -81.4(15) . . . . ?
C55 N5 C49 C50 -179.9(12) . . . . ?
C30 O18 C29 C28 -177.5(12) . . . . ?
C13 N1 C7 C8 -79.8(18) . . . . ?
C13 N1 C1 C2 178.7(12) . . . . ?
C1 N1 C7 C8 161.5(14) . . . . ?
C1 N1 C13 C14 -62.9(16) . . . . ?
C22 N3 C34 C35 -175.2(11) . . . . ?
C22 N3 C28 C29 55.9(15) . . . . ?
C8 O3 C9 C10 172.8(12) . . . . ?
C11 O4 C10 C9 156.2(13) . . . . ?
C48 N6 C54 C53 90.1(17) . . . . ?
C48 N6 C60 C59 -64.8(18) . . . . ?
C38 O21 C37 C36 -141.4(12) . . . . ?
C54 N6 C48 C47 -69.0(17) . . . . ?
C54 N6 C60 C59 172.5(15) . . . . ?
C28 N3 C34 C35 59.2(15) . . . . ?
C28 N3 C22 C23 -150.4(12) . . . . ?
C4 O2 C5 C6 -158.2(14) . . . . ?
C6 N2 C18 C17 169.9(14) . . . . ?
C6 N2 C12 C11 -65.9(16) . . . . ?
C25 O17 C26 C27 179.8(11) . . . . ?
C14 O5 C15 C16 146.8(14) . . . . ?
C41 S5 O25 Pu2 -164.0(9) . . . . ?
C52 O34 C53 C54 160.4(13) . . . . ?
C20 S2 O10 Pu1 153.1(13) . . . . ?
C24 O16 C23 C22 153.2(13) . . . . ?
C40 S4 O22 Pu2 168(2) . . . . ?
C59 O36 C58 C57 139.1(14) . . . . ?
C61 S7 O37 Pu3 -175.2(11) . . . . ?
C60 N6 C48 C47 170.5(13) . . . . ?
C60 N6 C54 C53 -151.9(14) . . . . ?
C53 O34 C52 C51 -133.6(13) . . . . ?
C62A S8A O40 Pu3 -151.2(13) . . . . ?
O42B S8B C62B F24B -64(2) . . . . ?
O42B S8B C62B F23B 167.6(19) . . . . ?
O42B S8B C62B F22B 51(2) . . . . ?
O41A S8A O40 Pu3 98.1(19) . . . . ?
O41A S8A C62A F23A -63.1(13) . . . . ?
O41A S8A C62A F24A 56.6(13) . . . . ?
O41A S8A C62A F22A 176.1(11) . . . . ?
O41B S8B C62B F24B 58.9(18) . . . . ?
O41B S8B C62B F23B -69.0(19) . . . . ?
O41B S8B C62B F22B 174.6(16) . . . . ?
